data_1566977
loop_
_publ_author_name
'Zhang, Wei-Qiang'
'Morgan, Harry W. T.'
'McGrady, John E.'
'Sun, Zhong-Ming'

_publ_section_title
;
 Synthesis and characterisation of the ternary intermetalloid clusters
 {M@[As<sub>8</sub>(ZnMes)<sub>4</sub>]}<sup>3-</sup> (M = Nb, Ta) from
 binary [M@As<sub>8</sub>]<sup>3-</sup> precursors.
;
_journal_issue 22
_journal_name_full 'Chemical science'
_journal_page_first 6744
_journal_page_last 6748
_journal_paper_doi 10.1039/d2sc01748b
_journal_volume 13
_journal_year 2022
_chemical_formula_moiety 'C36 H44 As8 Ta Zn4, 3(C18 H36 K N2 O6), C2 H8 N2'
_chemical_formula_sum 'C92 H160 As8 K3 N8 O18 Ta Zn4'
_chemical_formula_weight 2825.36
_space_group_crystal_system monoclinic
_space_group_IT_number 14
_space_group_name_Hall '-P 2yn'
_space_group_name_H-M_alt 'P 1 21/n 1'
_atom_sites_solution_hydrogens geom
_atom_sites_solution_primary dual
_audit_creation_date 2021-06-22
_audit_creation_method
;
Olex2 1.3-beta
(compiled 2020.11.12 svn.r5f609507 for OlexSys, GUI svn.r6272)
;
_audit_update_record
;
2021-07-01 deposited with the CCDC.	2022-05-16 downloaded from the CCDC.
;
_cell_angle_alpha 90
_cell_angle_beta 104.2903(14)
_cell_angle_gamma 90
_cell_formula_units_Z 4
_cell_length_a 17.0926(2)
_cell_length_b 32.8161(4)
_cell_length_c 22.5199(3)
_cell_measurement_reflns_used 18594
_cell_measurement_temperature 100.00(10)
_cell_measurement_theta_max 75.5840
_cell_measurement_theta_min 3.7690
_cell_volume 12240.8(3)
_computing_cell_refinement 'CrysAlisPro 1.171.40.84a (Rigaku OD, 2020)'
_computing_data_collection 'CrysAlisPro 1.171.40.84a (Rigaku OD, 2020)'
_computing_data_reduction 'CrysAlisPro 1.171.40.84a (Rigaku OD, 2020)'
_computing_molecular_graphics 'Olex2 1.3-beta (Dolomanov et al., 2009)'
_computing_publication_material 'Olex2 1.3-beta (Dolomanov et al., 2009)'
_computing_structure_refinement 'SHELXL 2013/2 (Sheldrick, 2015)'
_computing_structure_solution 'SHELXT  (Sheldrick, 2015)'
_diffrn_ambient_environment N~2~
_diffrn_ambient_temperature 100.00(10)
_diffrn_detector 'Hybrid Pixel Array Detector'
_diffrn_detector_area_resol_mean 10.0000
_diffrn_measured_fraction_theta_full 0.984
_diffrn_measured_fraction_theta_max 0.998
_diffrn_measurement_details
;
List of Runs (angles in degrees, time in seconds):

  # Type    Start    End  Width  t~exp~   \w     \q     \k     \f   Frames
#--------------------------------------------------------------------------
  1  \w    -39.00  10.00   0.50    0.50    --    0.00 -82.00 -30.00   98
  2  \w      9.00  34.00   0.50    0.50    --    0.00 -82.00 120.00   50
  3  \w    -20.00   7.00   0.50    0.50    --    0.00 -57.00  90.00   54
  4  \w    -38.00   5.00   0.50    0.50    --    0.00 -82.00 120.00   86
  5  \w    -83.00 -48.00   0.50    0.50    --    0.00 -57.00  90.00   70
  6  \w    -21.00  16.00   0.50    0.50    --    0.00 -82.00-180.00   74
  7  \w     81.00 125.00   0.50    1.00    --  101.90  82.00-150.00   88
  8  \w     41.00 133.00   0.50    1.00    --  101.90 -77.00-120.00  184
  9  \w     51.00 125.00   0.50    1.00    --  101.90 -57.00-120.00  148
 10  \w    130.00 187.00   0.50    1.00    --  101.90  57.00  30.00  114
 11  \w     36.00  82.00   0.50    1.00    --  101.90 -38.00-120.00   92
 12  \w     93.00 125.00   0.50    1.00    --  101.90 -38.00-120.00   64
 13  \w     75.00 160.00   0.50    1.00    --  101.90  57.00 120.00  170
 14  \w     80.00 114.00   0.50    1.00    --  101.90  57.00  30.00   68
 15  \w    129.00 187.00   0.50    1.00    --  101.90  38.00  60.00  116
 16  \w     80.00 125.00   0.50    1.00    --  101.90  38.00  60.00   90
;
_diffrn_measurement_device 'four-circle diffractometer'
_diffrn_measurement_device_type 'XtaLAB AFC12 (RINC): Kappa single'
_diffrn_measurement_method '\w scans'
_diffrn_orient_matrix_type 'CrysAlisPro convention (1999,Acta A55,543-557)'
_diffrn_orient_matrix_UB_11 0.0303066000
_diffrn_orient_matrix_UB_12 -0.0296019000
_diffrn_orient_matrix_UB_13 -0.0424901000
_diffrn_orient_matrix_UB_21 -0.0066046000
_diffrn_orient_matrix_UB_22 0.0341415000
_diffrn_orient_matrix_UB_23 -0.0479840000
_diffrn_orient_matrix_UB_31 0.0876935000
_diffrn_orient_matrix_UB_32 0.0127537000
_diffrn_orient_matrix_UB_33 0.0295426000
_diffrn_radiation_monochromator mirror
_diffrn_radiation_probe x-ray
_diffrn_radiation_type 'Cu K\a'
_diffrn_radiation_wavelength 1.54184
_diffrn_reflns_av_R_equivalents 0.0482
_diffrn_reflns_av_unetI/netI 0.0564
_diffrn_reflns_Laue_measured_fraction_full 0.984
_diffrn_reflns_Laue_measured_fraction_max 0.998
_diffrn_reflns_limit_h_max 20
_diffrn_reflns_limit_h_min -20
_diffrn_reflns_limit_k_max 26
_diffrn_reflns_limit_k_min -39
_diffrn_reflns_limit_l_max 26
_diffrn_reflns_limit_l_min -26
_diffrn_reflns_number 63830
_diffrn_reflns_point_group_measured_fraction_full 0.984
_diffrn_reflns_point_group_measured_fraction_max 0.998
_diffrn_reflns_theta_full 67.684
_diffrn_reflns_theta_max 66.998
_diffrn_reflns_theta_min 3.792
_diffrn_source 'Rotating-anode X-ray tube (dual wavelength)'
_diffrn_source_type 'Rigaku (Cu) X-ray DW Source'
_exptl_absorpt_coefficient_mu 6.255
_exptl_absorpt_correction_T_max 1.00000
_exptl_absorpt_correction_T_min 0.46860
_exptl_absorpt_correction_type multi-scan
_exptl_absorpt_process_details
;
CrysAlisPro 1.171.40.84a (Rigaku Oxford Diffraction, 2020)
Empirical absorption correction using spherical harmonics,
implemented in SCALE3 ABSPACK scaling algorithm.
;
_exptl_crystal_colour red-brown
_exptl_crystal_density_diffrn 1.533
_exptl_crystal_description strip
_exptl_crystal_F_000 5704
_exptl_crystal_size_max 0.26
_exptl_crystal_size_mid 0.08
_exptl_crystal_size_min 0.06
_refine_diff_density_max 1.504
_refine_diff_density_min -1.844
_refine_diff_density_rms 0.120
_refine_ls_extinction_method none
_refine_ls_goodness_of_fit_ref 1.068
_refine_ls_hydrogen_treatment constr
_refine_ls_matrix_type full
_refine_ls_number_parameters 1219
_refine_ls_number_reflns 21784
_refine_ls_number_restraints 1
_refine_ls_restrained_S_all 1.083
_refine_ls_R_factor_all 0.0593
_refine_ls_R_factor_gt 0.0472
_refine_ls_shift/su_max 0.003
_refine_ls_shift/su_mean 0.000
_refine_ls_structure_factor_coef Fsqd
_refine_ls_weighting_details
;
 w=1/[\s^2^(Fo^2^)+(0.0525P)^2^+30.1707P]
 where P=(Fo^2^+2Fc^2^)/3
;
_refine_ls_weighting_scheme calc
_refine_ls_wR_factor_gt 0.1204
_refine_ls_wR_factor_ref 0.1264
_reflns_Friedel_coverage 0.000
_reflns_number_gt 17541
_reflns_number_total 21784
_reflns_threshold_expression 'I > 2\s(I)'
_cod_data_source_file d2sc01748b2.cif
_cod_data_source_block 6
_cod_depositor_comments 'Adding full bibliography for 1566976--1566977.cif.'
_cod_database_code 1566977
_shelxl_version_number 2013-2
_shelx_space_group_comment
;
The symmetry employed for this shelxl refinement is uniquely defined
by the following loop, which should always be used as a source of
symmetry information in preference to the above space-group names.
They are only intended as comments.
;
_reflns_odcompleteness_completeness 99.79
_reflns_odcompleteness_iscentric 1
_reflns_odcompleteness_theta 66.97
_olex2_refinement_description
;
1. Fixed Uiso
 At 1.2 times of:
  All C(H) groups, All C(H,H) groups, All N(H,H) groups
 At 1.5 times of:
  All C(H,H,H) groups
2. Restrained distances
 H7D-H53B
 2.58 with sigma of 0.01
3.a Secondary CH2 refined with riding coordinates:
 C18(H18A,H18B), C12(H12A,H12B), C16(H16A,H16B), C23(H23A,H23B), C5(H5A,H5B),
 C17(H17A,H17B), C29(H29A,H29B), C15(H15A,H15B), C27(H27A,H27B), C30(H30A,H30B),
  C6(H6A,H6B), C46(H46A,H46B), C47(H47A,H47B), C11(H11A,H11B), C45(H45A,H45B),
 C36(H36A,H36B), C21(H21A,H21B), C22(H22A,H22B), C24(H24A,H24B), C40(H40A,H40B),
  C38(H38A,H38B), C10(H10A,H10B), C35(H35A,H35B), C42(H42A,H42B), C26(H26A,
 H26B), C41(H41A,H41B), C39(H39A,H39B), C9(H9A,H9B), C48(H48A,H48B), C28(H28A,
 H28B), C34(H34A,H34B), C37(H37A,H37B), C54(H54A,H54B), C53(H53A,H53B), C4(H4A,
 H4B), C13(H13A,H13B), C33(H33A,H33B), C32(H32A,H32B), C31(H31A,H31B), C8(H8A,
 H8B), C25(H25A,H25B), C92(H92A,H92B), C14(H14A,H14B), C3(H3A,H3B), C7(H7A,H7B),
  C20(H20A,H20B), C43(H43A,H43B), C1(H1A,H1B), C44(H44A,H44B), C2(H2A,H2B),
 C50(H50A,H50B), C49(H49A,H49B), C91(H91A,H91B), C19(H19A,H19B), C51(H51A,H51B),
  C52(H52A,H52B)
3.b Aromatic/amide H refined with riding coordinates:
 C58(H58), C85(H85), C79(H79), C61(H61), C76(H76), C88(H88), C70(H70), C67(H67)
3.c X=CH2 refined with riding coordinates:
 N8(H8C,H8D), N7(H7C,H7D)
3.d Idealised Me refined as rotating group:
 C66(H66A,H66B,H66C), C90(H90A,H90B,H90C), C63(H63A,H63B,H63C), C81(H81A,H81B,
 H81C), C84(H84A,H84B,H84C), C75(H75A,H75B,H75C), C57(H57A,H57B,H57C), C72(H72A,
 H72B,H72C), C60(H60A,H60B,H60C), C87(H87A,H87B,H87C), C78(H78A,H78B,H78C),
 C69(H69A,H69B,H69C)
;
_smtbx_masks_void_probe_radius 1.2
_smtbx_masks_void_truncation_radius 1.2
_olex2_submission_special_instructions 'No special instructions were received'
_oxdiff_exptl_absorpt_empirical_details
;
Empirical correction (ABSPACK) includes:
- Absorption correction using spherical harmonics
- Frame scaling
;
_oxdiff_exptl_absorpt_empirical_full_max 3.017
_oxdiff_exptl_absorpt_empirical_full_min 0.525

loop_
_space_group_symop_operation_xyz
'x, y, z'
'-x+1/2, y+1/2, -z+1/2'
'-x, -y, -z'
'x-1/2, -y-1/2, z-1/2'

loop_
_atom_site_label
_atom_site_type_symbol
_atom_site_fract_x
_atom_site_fract_y
_atom_site_fract_z
_atom_site_U_iso_or_equiv
_atom_site_adp_type
_atom_site_occupancy
_atom_site_site_symmetry_order
_atom_site_calc_flag
_atom_site_refinement_flags_posn
_atom_site_refinement_flags_adp
_atom_site_refinement_flags_occupancy
_atom_site_disorder_assembly
_atom_site_disorder_group
Ta1 Ta 0.44392(2) 0.33871(2) 0.70816(2) 0.02320(7) Uani 1 1 d . . . . .
As8 As 0.50035(3) 0.31673(2) 0.61029(3) 0.02565(13) Uani 1 1 d . . . . .
As6 As 0.59569(3) 0.31464(2) 0.76783(3) 0.02637(13) Uani 1 1 d . . . . .
As5 As 0.52586(3) 0.35919(2) 0.82329(3) 0.02675(13) Uani 1 1 d . . . . .
As7 As 0.58656(3) 0.36239(2) 0.68451(3) 0.02631(13) Uani 1 1 d . . . . .
As2 As 0.29952(3) 0.36592(2) 0.72397(3) 0.02871(13) Uani 1 1 d . . . . .
As4 As 0.37811(3) 0.26694(2) 0.73086(3) 0.02740(13) Uani 1 1 d . . . . .
As1 As 0.37244(3) 0.40969(2) 0.66908(3) 0.02726(13) Uani 1 1 d . . . . .
As3 As 0.29344(3) 0.30975(2) 0.65284(3) 0.02835(13) Uani 1 1 d . . . . .
Zn2 Zn 0.50640(4) 0.26155(2) 0.69383(3) 0.02636(15) Uani 1 1 d . . . . .
Zn3 Zn 0.36874(4) 0.35401(2) 0.58523(3) 0.02796(16) Uani 1 1 d . . . . .
Zn4 Zn 0.50933(4) 0.41549(2) 0.74115(3) 0.02743(16) Uani 1 1 d . . . . .
Zn1 Zn 0.39236(4) 0.32342(2) 0.81431(3) 0.02845(16) Uani 1 1 d . . . . .
K2 K 0.52979(7) 0.73575(3) 0.73217(6) 0.0319(3) Uani 1 1 d . . . . .
K1 K 0.73791(8) 0.39017(4) 0.99185(6) 0.0379(3) Uani 1 1 d . . . . .
K3 K 0.24078(7) 0.59660(4) 0.59058(6) 0.0390(3) Uani 1 1 d . . . . .
O8 O 0.6921(2) 0.74366(12) 0.73430(18) 0.0342(9) Uani 1 1 d . . . . .
O6 O 0.7602(2) 0.35258(11) 0.89099(18) 0.0323(8) Uani 1 1 d . . . . .
O4 O 0.6047(2) 0.34818(12) 1.01895(19) 0.0389(9) Uani 1 1 d . . . . .
O11 O 0.4357(3) 0.69439(14) 0.8006(2) 0.0462(11) Uani 1 1 d . . . . .
O14 O 0.3288(2) 0.66329(11) 0.55458(18) 0.0369(9) Uani 1 1 d . . . . .
O9 O 0.4251(2) 0.80249(12) 0.6907(2) 0.0392(9) Uani 1 1 d . . . . .
O10 O 0.4688(2) 0.74990(11) 0.60612(18) 0.0342(9) Uani 1 1 d . . . . .
O16 O 0.3569(2) 0.53688(11) 0.59517(19) 0.0373(9) Uani 1 1 d . . . . .
O15 O 0.3095(3) 0.55490(11) 0.7035(2) 0.0412(10) Uani 1 1 d . . . . .
O12 O 0.5191(2) 0.64909(11) 0.73043(19) 0.0375(9) Uani 1 1 d . . . . .
O2 O 0.8627(2) 0.34520(11) 1.07388(18) 0.0364(9) Uani 1 1 d . . . . .
O7 O 0.6331(2) 0.77901(13) 0.8294(2) 0.0426(10) Uani 1 1 d . . . . .
O13 O 0.2444(3) 0.67161(12) 0.6471(2) 0.0427(10) Uani 1 1 d . . . . .
O5 O 0.7802(3) 0.43711(11) 0.8951(2) 0.0458(11) Uani 1 1 d . . . . .
O3 O 0.6022(3) 0.43437(13) 1.0049(2) 0.0489(11) Uani 1 1 d . . . . .
N4 N 0.5964(3) 0.68728(13) 0.6432(2) 0.0318(10) Uani 1 1 d . . . . .
N2 N 0.7360(3) 0.29921(13) 0.9885(2) 0.0301(10) Uani 1 1 d . . . . .
O1 O 0.8512(3) 0.43146(13) 1.0905(2) 0.0585(13) Uani 1 1 d . . . . .
O18 O 0.1385(3) 0.59453(15) 0.4690(2) 0.0580(13) Uani 1 1 d . . . . .
C73 C 0.3130(3) 0.37957(15) 0.5050(2) 0.0274(11) Uani 1 1 d . . . . .
N6 N 0.3113(3) 0.58743(15) 0.4812(2) 0.0396(12) Uani 1 1 d . . . . .
C82 C 0.5494(3) 0.47151(15) 0.7679(3) 0.0269(11) Uani 1 1 d . . . . .
O17 O 0.0762(3) 0.58920(17) 0.5762(3) 0.0657(15) Uani 1 1 d . . . . .
C89 C 0.5239(3) 0.48973(16) 0.8172(3) 0.0306(12) Uani 1 1 d . . . . .
C80 C 0.3503(3) 0.41440(16) 0.4876(3) 0.0298(12) Uani 1 1 d . . . . .
C18 C 0.7238(3) 0.28795(16) 0.9241(3) 0.0299(12) Uani 1 1 d . . . . .
H18A H 0.6682 0.2935 0.9030 0.036 Uiso 1 1 calc R U . . .
H18B H 0.7326 0.2589 0.9216 0.036 Uiso 1 1 calc R U . . .
C64 C 0.5562(3) 0.20587(14) 0.6932(2) 0.0244(10) Uani 1 1 d . . . . .
C55 C 0.3595(3) 0.31805(16) 0.8936(2) 0.0282(11) Uani 1 1 d . . . . .
C66 C 0.5520(4) 0.19856(17) 0.8042(3) 0.0351(13) Uani 1 1 d . . . . .
H66A H 0.4953 0.2039 0.7975 0.053 Uiso 1 1 calc R U . . .
H66B H 0.5817 0.2234 0.8150 0.053 Uiso 1 1 calc R U . . .
H66C H 0.5684 0.1792 0.8368 0.053 Uiso 1 1 calc R U . . .
C62 C 0.3766(3) 0.28172(17) 0.9291(3) 0.0335(12) Uani 1 1 d . . . . .
C12 C 0.6682(3) 0.28382(17) 1.0117(3) 0.0337(12) Uani 1 1 d . . . . .
H12A H 0.6843 0.2834 1.0562 0.040 Uiso 1 1 calc R U . . .
H12B H 0.6566 0.2560 0.9978 0.040 Uiso 1 1 calc R U . . .
C16 C 0.7859(3) 0.37411(17) 0.8443(3) 0.0355(13) Uani 1 1 d . . . . .
H16A H 0.7686 0.3598 0.8056 0.043 Uiso 1 1 calc R U . . .
H16B H 0.8444 0.3760 0.8547 0.043 Uiso 1 1 calc R U . . .
N1 N 0.7471(4) 0.48408(16) 0.9989(3) 0.0588(17) Uani 1 1 d . . . . .
C65 C 0.5687(3) 0.18165(16) 0.7468(3) 0.0287(11) Uani 1 1 d . . . . .
C23 C 0.7288(3) 0.71242(18) 0.7063(3) 0.0368(13) Uani 1 1 d . . . . .
H23A H 0.7351 0.6879 0.7311 0.044 Uiso 1 1 calc R U . . .
H23B H 0.7818 0.7212 0.7032 0.044 Uiso 1 1 calc R U . . .
C74 C 0.2356(3) 0.36955(15) 0.4695(2) 0.0277(11) Uani 1 1 d . . . . .
C5 C 0.8415(4) 0.30460(17) 1.0855(3) 0.0354(13) Uani 1 1 d . . . . .
H5A H 0.7993 0.3050 1.1074 0.042 Uiso 1 1 calc R U . . .
H5B H 0.8881 0.2907 1.1107 0.042 Uiso 1 1 calc R U . . .
C17 C 0.7788(3) 0.31022(15) 0.8912(3) 0.0318(12) Uani 1 1 d . . . . .
H17A H 0.8349 0.3057 0.9122 0.038 Uiso 1 1 calc R U . . .
H17B H 0.7701 0.3003 0.8495 0.038 Uiso 1 1 calc R U . . .
C56 C 0.3258(3) 0.35065(17) 0.9198(3) 0.0330(12) Uani 1 1 d . . . . .
C29 C 0.5145(4) 0.73483(17) 0.5651(3) 0.0367(13) Uani 1 1 d . . . . .
H29A H 0.5614 0.7520 0.5676 0.044 Uiso 1 1 calc R U . . .
H29B H 0.4816 0.7356 0.5233 0.044 Uiso 1 1 calc R U . . .
C58 C 0.3053(3) 0.34676(18) 0.9755(3) 0.0359(13) Uani 1 1 d . . . . .
H58 H 0.2823 0.3688 0.9910 0.043 Uiso 1 1 calc R U . . .
N3 N 0.4599(3) 0.78349(18) 0.8220(2) 0.0468(13) Uani 1 1 d . . . . .
C15 C 0.7502(4) 0.41547(18) 0.8388(3) 0.0405(14) Uani 1 1 d . . . . .
H15A H 0.7644 0.4300 0.8055 0.049 Uiso 1 1 calc R U . . .
H15B H 0.6919 0.4135 0.8300 0.049 Uiso 1 1 calc R U . . .
C85 C 0.6298(3) 0.53276(17) 0.7644(3) 0.0373(13) Uani 1 1 d . . . . .
H85 H 0.6646 0.5471 0.7461 0.045 Uiso 1 1 calc R U . . .
C27 C 0.3865(4) 0.80430(18) 0.6280(3) 0.0395(14) Uani 1 1 d . . . . .
H27A H 0.3681 0.8319 0.6169 0.047 Uiso 1 1 calc R U . . .
H27B H 0.3398 0.7864 0.6191 0.047 Uiso 1 1 calc R U . . .
C90 C 0.4678(4) 0.46704(17) 0.8479(3) 0.0381(14) Uani 1 1 d . . . . .
H90A H 0.4267 0.4537 0.8173 0.057 Uiso 1 1 calc R U . . .
H90B H 0.4432 0.4859 0.8704 0.057 Uiso 1 1 calc R U . . .
H90C H 0.4979 0.4471 0.8755 0.057 Uiso 1 1 calc R U . . .
C30 C 0.5410(4) 0.69173(17) 0.5823(3) 0.0348(13) Uani 1 1 d . . . . .
H30A H 0.4935 0.6752 0.5807 0.042 Uiso 1 1 calc R U . . .
H30B H 0.5673 0.6811 0.5519 0.042 Uiso 1 1 calc R U . . .
C63 C 0.4171(4) 0.24623(17) 0.9067(3) 0.0385(13) Uani 1 1 d . . . . .
H63A H 0.3865 0.2384 0.8666 0.058 Uiso 1 1 calc R U . . .
H63B H 0.4199 0.2237 0.9343 0.058 Uiso 1 1 calc R U . . .
H63C H 0.4706 0.2539 0.9049 0.058 Uiso 1 1 calc R U . . .
C6 C 0.8124(3) 0.28223(17) 1.0259(3) 0.0342(13) Uani 1 1 d . . . . .
H6A H 0.8533 0.2838 1.0028 0.041 Uiso 1 1 calc R U . . .
H6B H 0.8045 0.2537 1.0342 0.041 Uiso 1 1 calc R U . . .
C79 C 0.3099(4) 0.43819(16) 0.4383(3) 0.0334(13) Uani 1 1 d . . . . .
H79 H 0.3359 0.4609 0.4276 0.040 Uiso 1 1 calc R U . . .
C46 C 0.4031(4) 0.52468(17) 0.6538(3) 0.0378(14) Uani 1 1 d . . . . .
H46A H 0.4417 0.5458 0.6712 0.045 Uiso 1 1 calc R U . . .
H46B H 0.4327 0.4999 0.6503 0.045 Uiso 1 1 calc R U . . .
C47 C 0.4053(4) 0.54034(18) 0.5526(3) 0.0397(14) Uani 1 1 d . . . . .
H47A H 0.4359 0.5154 0.5526 0.048 Uiso 1 1 calc R U . . .
H47B H 0.4431 0.5626 0.5644 0.048 Uiso 1 1 calc R U . . .
C11 C 0.5920(3) 0.30875(18) 0.9916(3) 0.0364(13) Uani 1 1 d . . . . .
H11A H 0.5776 0.3113 0.9474 0.044 Uiso 1 1 calc R U . . .
H11B H 0.5481 0.2952 1.0039 0.044 Uiso 1 1 calc R U . . .
N8 N 0.1495(4) 0.40685(18) 0.5866(3) 0.0606(16) Uani 1 1 d . . . . .
H8C H 0.1434 0.4053 0.5476 0.073 Uiso 1 1 calc R U . . .
H8D H 0.1570 0.3851 0.6085 0.073 Uiso 1 1 calc R U . . .
C71 C 0.5765(3) 0.18856(16) 0.6423(3) 0.0297(12) Uani 1 1 d . . . . .
C61 C 0.3554(4) 0.27838(17) 0.9844(3) 0.0360(13) Uani 1 1 d . . . . .
H61 H 0.3660 0.2541 1.0063 0.043 Uiso 1 1 calc R U . . .
N5 N 0.1696(4) 0.60718(17) 0.7013(3) 0.0546(15) Uani 1 1 d . . . . .
C45 C 0.3476(4) 0.51745(17) 0.6940(3) 0.0393(14) Uani 1 1 d . . . . .
H45A H 0.3070 0.4976 0.6752 0.047 Uiso 1 1 calc R U . . .
H45B H 0.3776 0.5066 0.7331 0.047 Uiso 1 1 calc R U . . .
C59 C 0.3186(4) 0.31039(18) 1.0086(3) 0.0376(14) Uani 1 1 d . . . . .
C81 C 0.4331(3) 0.42679(18) 0.5234(3) 0.0377(14) Uani 1 1 d . . . . .
H81A H 0.4305 0.4360 0.5633 0.057 Uiso 1 1 calc R U . . .
H81B H 0.4528 0.4484 0.5022 0.057 Uiso 1 1 calc R U . . .
H81C H 0.4689 0.4039 0.5275 0.057 Uiso 1 1 calc R U . . .
C76 C 0.1965(4) 0.39426(17) 0.4208(3) 0.0349(13) Uani 1 1 d . . . . .
H76 H 0.1450 0.3872 0.3985 0.042 Uiso 1 1 calc R U . . .
C83 C 0.6009(3) 0.49463(16) 0.7412(3) 0.0306(12) Uani 1 1 d . . . . .
C77 C 0.2323(3) 0.42916(16) 0.4047(3) 0.0332(12) Uani 1 1 d . . . . .
C36 C 0.6037(4) 0.64383(16) 0.6610(3) 0.0387(14) Uani 1 1 d . . . . .
H36A H 0.6503 0.6405 0.6954 0.046 Uiso 1 1 calc R U . . .
H36B H 0.6132 0.6280 0.6271 0.046 Uiso 1 1 calc R U . . .
C21 C 0.7084(4) 0.7907(2) 0.8170(3) 0.0455(15) Uani 1 1 d . . . . .
H21A H 0.7454 0.8001 0.8544 0.055 Uiso 1 1 calc R U . . .
H21B H 0.6997 0.8127 0.7874 0.055 Uiso 1 1 calc R U . . .
C22 C 0.7436(3) 0.7548(2) 0.7922(3) 0.0400(14) Uani 1 1 d . . . . .
H22A H 0.7969 0.7615 0.7873 0.048 Uiso 1 1 calc R U . . .
H22B H 0.7487 0.7321 0.8205 0.048 Uiso 1 1 calc R U . . .
C88 C 0.5530(3) 0.52804(16) 0.8389(3) 0.0337(12) Uani 1 1 d . . . . .
H88 H 0.5354 0.5395 0.8711 0.040 Uiso 1 1 calc R U . . .
C24 C 0.6761(4) 0.70367(18) 0.6434(3) 0.0389(14) Uani 1 1 d . . . . .
H24A H 0.6691 0.7287 0.6197 0.047 Uiso 1 1 calc R U . . .
H24B H 0.7038 0.6844 0.6231 0.047 Uiso 1 1 calc R U . . .
C40 C 0.2904(4) 0.70010(17) 0.5664(3) 0.0395(14) Uani 1 1 d . . . . .
H40A H 0.2348 0.7004 0.5426 0.047 Uiso 1 1 calc R U . . .
H40B H 0.3178 0.7234 0.5542 0.047 Uiso 1 1 calc R U . . .
C84 C 0.6258(4) 0.47831(17) 0.6861(3) 0.0375(14) Uani 1 1 d . . . . .
H84A H 0.6588 0.4981 0.6723 0.056 Uiso 1 1 calc R U . . .
H84B H 0.5786 0.4728 0.6538 0.056 Uiso 1 1 calc R U . . .
H84C H 0.6560 0.4536 0.6970 0.056 Uiso 1 1 calc R U . . .
C38 C 0.2314(4) 0.6762(2) 0.7069(3) 0.0500(17) Uani 1 1 d . . . . .
H38A H 0.2220 0.7046 0.7146 0.060 Uiso 1 1 calc R U . . .
H38B H 0.2787 0.6671 0.7375 0.060 Uiso 1 1 calc R U . . .
C10 C 0.5316(4) 0.3713(2) 1.0024(3) 0.0472(16) Uani 1 1 d . . . . .
H10A H 0.4894 0.3576 1.0169 0.057 Uiso 1 1 calc R U . . .
H10B H 0.5140 0.3738 0.9582 0.057 Uiso 1 1 calc R U . . .
C75 C 0.1924(4) 0.33224(17) 0.4833(3) 0.0384(13) Uani 1 1 d . . . . .
H75A H 0.1356 0.3350 0.4655 0.058 Uiso 1 1 calc R U . . .
H75B H 0.2018 0.3291 0.5269 0.058 Uiso 1 1 calc R U . . .
H75C H 0.2124 0.3087 0.4665 0.058 Uiso 1 1 calc R U . . .
C57 C 0.3127(4) 0.39125(17) 0.8875(3) 0.0432(15) Uani 1 1 d . . . . .
H57A H 0.2861 0.4094 0.9095 0.065 Uiso 1 1 calc R U . . .
H57B H 0.2798 0.3876 0.8466 0.065 Uiso 1 1 calc R U . . .
H57C H 0.3638 0.4026 0.8857 0.065 Uiso 1 1 calc R U . . .
C35 C 0.5304(4) 0.62738(16) 0.6784(3) 0.0385(14) Uani 1 1 d . . . . .
H35A H 0.4832 0.6306 0.6444 0.046 Uiso 1 1 calc R U . . .
H35B H 0.5375 0.5986 0.6879 0.046 Uiso 1 1 calc R U . . .
N7 N 0.1970(4) 0.4797(2) 0.5380(3) 0.081(2) Uani 1 1 d . . . . .
H7C H 0.2359 0.4625 0.5489 0.098 Uiso 1 1 calc R U . . .
H7D H 0.1973 0.4970 0.5093 0.098 Uiso 1 1 calc DR U . . .
C42 C 0.3679(4) 0.62091(18) 0.4810(3) 0.0398(14) Uani 1 1 d . . . . .
H42A H 0.3810 0.6217 0.4415 0.048 Uiso 1 1 calc R U . . .
H42B H 0.4174 0.6157 0.5119 0.048 Uiso 1 1 calc R U . . .
C26 C 0.3708(4) 0.8135(2) 0.7282(3) 0.0469(16) Uani 1 1 d . . . . .
H26A H 0.3317 0.7920 0.7271 0.056 Uiso 1 1 calc R U . . .
H26B H 0.3419 0.8383 0.7125 0.056 Uiso 1 1 calc R U . . .
C70 C 0.6060(3) 0.14860(18) 0.6441(3) 0.0379(14) Uani 1 1 d . . . . .
H70 H 0.6189 0.1379 0.6094 0.045 Uiso 1 1 calc R U . . .
C67 C 0.5977(3) 0.14216(17) 0.7467(3) 0.0343(13) Uani 1 1 d . . . . .
H67 H 0.6048 0.1267 0.7822 0.041 Uiso 1 1 calc R U . . .
C86 C 0.6074(3) 0.54967(16) 0.8144(3) 0.0356(13) Uani 1 1 d . . . . .
C41 C 0.3351(4) 0.66167(18) 0.4931(3) 0.0406(14) Uani 1 1 d . . . . .
H41A H 0.3708 0.6831 0.4859 0.049 Uiso 1 1 calc R U . . .
H41B H 0.2824 0.6659 0.4655 0.049 Uiso 1 1 calc R U . . .
C39 C 0.2928(4) 0.70320(18) 0.6326(3) 0.0438(15) Uani 1 1 d . . . . .
H39A H 0.3479 0.7005 0.6569 0.053 Uiso 1 1 calc R U . . .
H39B H 0.2723 0.7295 0.6413 0.053 Uiso 1 1 calc R U . . .
C9 C 0.5473(5) 0.4128(2) 1.0312(3) 0.059(2) Uani 1 1 d . . . . .
H9A H 0.4970 0.4278 1.0247 0.071 Uiso 1 1 calc R U . . .
H9B H 0.5697 0.4100 1.0750 0.071 Uiso 1 1 calc R U . . .
C48 C 0.3524(4) 0.54797(18) 0.4889(3) 0.0406(14) Uani 1 1 d . . . . .
H48A H 0.3856 0.5461 0.4597 0.049 Uiso 1 1 calc R U . . .
H48B H 0.3121 0.5266 0.4791 0.049 Uiso 1 1 calc R U . . .
C28 C 0.4449(4) 0.79136(17) 0.5918(3) 0.0413(15) Uani 1 1 d . . . . .
H28A H 0.4199 0.7939 0.5483 0.050 Uiso 1 1 calc R U . . .
H28B H 0.4920 0.8089 0.6015 0.050 Uiso 1 1 calc R U . . .
C68 C 0.6165(4) 0.12483(17) 0.6959(3) 0.0385(14) Uani 1 1 d . . . . .
C34 C 0.4564(4) 0.63153(19) 0.7528(3) 0.0472(16) Uani 1 1 d . . . . .
H34A H 0.4663 0.6026 0.7601 0.057 Uiso 1 1 calc R U . . .
H34B H 0.4051 0.6348 0.7230 0.057 Uiso 1 1 calc R U . . .
C37 C 0.1597(4) 0.6512(2) 0.7109(4) 0.0552(19) Uani 1 1 d . . . . .
H37A H 0.1493 0.6552 0.7510 0.066 Uiso 1 1 calc R U . . .
H37B H 0.1129 0.6610 0.6805 0.066 Uiso 1 1 calc R U . . .
C54 C 0.2488(4) 0.5881(2) 0.4234(3) 0.0507(17) Uani 1 1 d . . . . .
H54A H 0.2438 0.6160 0.4088 0.061 Uiso 1 1 calc R U . . .
H54B H 0.2687 0.5722 0.3939 0.061 Uiso 1 1 calc R U . . .
C53 C 0.1678(5) 0.5735(2) 0.4220(3) 0.069(2) Uani 1 1 d . . . . .
H53A H 0.1320 0.5787 0.3820 0.083 Uiso 1 1 calc R U . . .
H53B H 0.1689 0.5443 0.4293 0.083 Uiso 1 1 calc DR U . . .
C4 C 0.8942(4) 0.36585(19) 1.1304(3) 0.0457(15) Uani 1 1 d . . . . .
H4A H 0.9396 0.3508 1.1549 0.055 Uiso 1 1 calc R U . . .
H4B H 0.8530 0.3676 1.1532 0.055 Uiso 1 1 calc R U . . .
C72 C 0.5657(4) 0.21159(17) 0.5828(3) 0.0390(14) Uani 1 1 d . . . . .
H72A H 0.5867 0.1956 0.5545 0.059 Uiso 1 1 calc R U . . .
H72B H 0.5943 0.2370 0.5903 0.059 Uiso 1 1 calc R U . . .
H72C H 0.5094 0.2167 0.5658 0.059 Uiso 1 1 calc R U . . .
C60 C 0.2960(4) 0.3058(2) 1.0688(3) 0.0505(17) Uani 1 1 d . . . . .
H60A H 0.2778 0.3315 1.0806 0.076 Uiso 1 1 calc R U . . .
H60B H 0.3422 0.2969 1.0997 0.076 Uiso 1 1 calc R U . . .
H60C H 0.2535 0.2860 1.0646 0.076 Uiso 1 1 calc R U . . .
C13 C 0.7802(5) 0.49923(19) 0.9493(4) 0.059(2) Uani 1 1 d . . . . .
H13A H 0.8385 0.4966 0.9614 0.071 Uiso 1 1 calc R U . . .
H13B H 0.7676 0.5280 0.9435 0.071 Uiso 1 1 calc R U . . .
C33 C 0.4538(4) 0.6524(2) 0.8113(3) 0.0557(19) Uani 1 1 d . . . . .
H33A H 0.4129 0.6397 0.8284 0.067 Uiso 1 1 calc R U . . .
H33B H 0.5055 0.6494 0.8407 0.067 Uiso 1 1 calc R U . . .
C32 C 0.4300(4) 0.7141(2) 0.8561(3) 0.0577(19) Uani 1 1 d . . . . .
H32A H 0.4823 0.7140 0.8853 0.069 Uiso 1 1 calc R U . . .
H32B H 0.3921 0.6996 0.8741 0.069 Uiso 1 1 calc R U . . .
C31 C 0.4019(4) 0.7572(2) 0.8419(3) 0.057(2) Uani 1 1 d . . . . .
H31A H 0.3520 0.7568 0.8100 0.068 Uiso 1 1 calc R U . . .
H31B H 0.3901 0.7690 0.8782 0.068 Uiso 1 1 calc R U . . .
C87 C 0.6423(4) 0.58991(17) 0.8420(3) 0.0461(16) Uani 1 1 d . . . . .
H87A H 0.6999 0.5877 0.8555 0.069 Uiso 1 1 calc R U . . .
H87B H 0.6205 0.5964 0.8763 0.069 Uiso 1 1 calc R U . . .
H87C H 0.6284 0.6110 0.8117 0.069 Uiso 1 1 calc R U . . .
C78 C 0.1869(4) 0.45724(18) 0.3547(3) 0.0458(15) Uani 1 1 d . . . . .
H78A H 0.1789 0.4831 0.3721 0.069 Uiso 1 1 calc R U . . .
H78B H 0.1355 0.4454 0.3355 0.069 Uiso 1 1 calc R U . . .
H78C H 0.2176 0.4610 0.3247 0.069 Uiso 1 1 calc R U . . .
C8 C 0.6173(5) 0.4749(2) 1.0290(3) 0.065(2) Uani 1 1 d . . . . .
H8A H 0.6476 0.4736 1.0715 0.078 Uiso 1 1 calc R U . . .
H8B H 0.5665 0.4885 1.0274 0.078 Uiso 1 1 calc R U . . .
C25 C 0.4193(4) 0.8201(2) 0.7927(3) 0.0530(18) Uani 1 1 d . . . . .
H25A H 0.4596 0.8409 0.7926 0.064 Uiso 1 1 calc R U . . .
H25B H 0.3838 0.8303 0.8169 0.064 Uiso 1 1 calc R U . . .
C92 C 0.1470(4) 0.4463(2) 0.6155(4) 0.060(2) Uani 1 1 d . . . . .
H92A H 0.1976 0.4511 0.6456 0.072 Uiso 1 1 calc R U . . .
H92B H 0.1038 0.4467 0.6365 0.072 Uiso 1 1 calc R U . . .
C14 C 0.7493(5) 0.47767(19) 0.8894(4) 0.058(2) Uani 1 1 d . . . . .
H14A H 0.6907 0.4771 0.8789 0.070 Uiso 1 1 calc R U . . .
H14B H 0.7667 0.4919 0.8571 0.070 Uiso 1 1 calc R U . . .
C69 C 0.6446(5) 0.08119(19) 0.6956(4) 0.0545(18) Uani 1 1 d . . . . .
H69A H 0.6507 0.0744 0.6556 0.082 Uiso 1 1 calc R U . . .
H69B H 0.6055 0.0634 0.7061 0.082 Uiso 1 1 calc R U . . .
H69C H 0.6955 0.0781 0.7250 0.082 Uiso 1 1 calc R U . . .
C3 C 0.9208(4) 0.40788(19) 1.1179(4) 0.0559(19) Uani 1 1 d . . . . .
H3A H 0.9500 0.4205 1.1559 0.067 Uiso 1 1 calc R U . . .
H3B H 0.9565 0.4064 1.0905 0.067 Uiso 1 1 calc R U . . .
C7 C 0.6636(5) 0.4981(2) 0.9927(4) 0.060(2) Uani 1 1 d . . . . .
H7A H 0.6350 0.4967 0.9498 0.072 Uiso 1 1 calc R U . . .
H7B H 0.6650 0.5265 1.0050 0.072 Uiso 1 1 calc R U . . .
C20 C 0.5996(4) 0.8107(2) 0.8584(4) 0.060(2) Uani 1 1 d . . . . .
H20A H 0.5856 0.8338 0.8308 0.072 Uiso 1 1 calc R U . . .
H20B H 0.6387 0.8198 0.8949 0.072 Uiso 1 1 calc R U . . .
C43 C 0.2223(5) 0.5889(2) 0.7553(4) 0.062(2) Uani 1 1 d . . . . .
H43A H 0.1918 0.5848 0.7859 0.074 Uiso 1 1 calc R U . . .
H43B H 0.2658 0.6077 0.7722 0.074 Uiso 1 1 calc R U . . .
C1 C 0.7973(5) 0.4970(2) 1.0595(4) 0.073(3) Uani 1 1 d . . . . .
H1A H 0.7658 0.4945 1.0897 0.087 Uiso 1 1 calc R U . . .
H1B H 0.8116 0.5254 1.0574 0.087 Uiso 1 1 calc R U . . .
C44 C 0.2582(5) 0.5486(2) 0.7433(4) 0.062(2) Uani 1 1 d . . . . .
H44A H 0.2887 0.5370 0.7816 0.074 Uiso 1 1 calc R U . . .
H44B H 0.2154 0.5297 0.7248 0.074 Uiso 1 1 calc R U . . .
C2 C 0.8733(5) 0.4722(2) 1.0800(4) 0.071(3) Uani 1 1 d . . . . .
H2A H 0.9034 0.4725 1.0486 0.086 Uiso 1 1 calc R U . . .
H2B H 0.9072 0.4836 1.1173 0.086 Uiso 1 1 calc R U . . .
C50 C 0.0361(5) 0.5977(3) 0.6234(5) 0.077(3) Uani 1 1 d . . . . .
H50A H -0.0135 0.5820 0.6164 0.093 Uiso 1 1 calc R U . . .
H50B H 0.0224 0.6264 0.6228 0.093 Uiso 1 1 calc R U . . .
C49 C 0.0902(5) 0.5866(3) 0.6849(5) 0.072(3) Uani 1 1 d . . . . .
H49A H 0.0620 0.5929 0.7162 0.087 Uiso 1 1 calc R U . . .
H49B H 0.0993 0.5574 0.6858 0.087 Uiso 1 1 calc R U . . .
C91 C 0.1331(5) 0.4796(2) 0.5669(4) 0.069(2) Uani 1 1 d . . . . .
H91A H 0.0826 0.4747 0.5368 0.083 Uiso 1 1 calc R U . . .
H91B H 0.1297 0.5059 0.5857 0.083 Uiso 1 1 calc R U . . .
C19 C 0.5258(4) 0.7949(3) 0.8750(3) 0.061(2) Uani 1 1 d . . . . .
H19A H 0.5406 0.7712 0.9012 0.074 Uiso 1 1 calc R U . . .
H19B H 0.5061 0.8155 0.8985 0.074 Uiso 1 1 calc R U . . .
C51 C 0.0295(5) 0.6030(3) 0.5184(4) 0.081(3) Uani 1 1 d . . . . .
H51A H 0.0351 0.6323 0.5152 0.097 Uiso 1 1 calc R U . . .
H51B H -0.0271 0.5969 0.5144 0.097 Uiso 1 1 calc R U . . .
C52 C 0.0586(5) 0.5820(3) 0.4686(4) 0.080(3) Uani 1 1 d . . . . .
H52A H 0.0577 0.5528 0.4745 0.095 Uiso 1 1 calc R U . . .
H52B H 0.0227 0.5884 0.4292 0.095 Uiso 1 1 calc R U . . .

loop_
_atom_site_aniso_label
_atom_site_aniso_U_11
_atom_site_aniso_U_22
_atom_site_aniso_U_33
_atom_site_aniso_U_23
_atom_site_aniso_U_13
_atom_site_aniso_U_12
Ta1 0.02041(13) 0.02308(12) 0.02699(13) 0.00045(9) 0.00756(10) -0.00160(9)
As8 0.0249(3) 0.0246(3) 0.0286(3) 0.0010(2) 0.0089(2) 0.0000(2)
As6 0.0232(3) 0.0263(3) 0.0296(3) 0.0005(2) 0.0064(2) -0.0008(2)
As5 0.0264(3) 0.0271(3) 0.0271(3) -0.0006(2) 0.0074(2) -0.0018(2)
As7 0.0235(3) 0.0256(3) 0.0315(3) 0.0009(2) 0.0098(2) -0.0025(2)
As2 0.0232(3) 0.0319(3) 0.0329(3) 0.0000(2) 0.0105(3) -0.0002(2)
As4 0.0268(3) 0.0260(3) 0.0312(3) 0.0012(2) 0.0105(3) -0.0049(2)
As1 0.0249(3) 0.0247(3) 0.0329(3) 0.0008(2) 0.0084(3) 0.0013(2)
As3 0.0226(3) 0.0310(3) 0.0317(3) -0.0008(2) 0.0073(2) -0.0046(2)
Zn2 0.0262(4) 0.0240(3) 0.0295(4) 0.0000(3) 0.0081(3) -0.0010(3)
Zn3 0.0254(4) 0.0278(3) 0.0300(4) 0.0013(3) 0.0054(3) 0.0002(3)
Zn4 0.0260(4) 0.0252(3) 0.0322(4) -0.0005(3) 0.0093(3) -0.0033(3)
Zn1 0.0278(4) 0.0294(4) 0.0311(4) 0.0010(3) 0.0129(3) -0.0022(3)
K2 0.0262(6) 0.0362(6) 0.0350(7) 0.0012(5) 0.0111(5) 0.0031(5)
K1 0.0371(7) 0.0319(6) 0.0414(7) -0.0042(5) 0.0036(6) 0.0081(5)
K3 0.0303(6) 0.0372(6) 0.0512(8) -0.0014(6) 0.0134(6) 0.0059(5)
O8 0.024(2) 0.040(2) 0.039(2) 0.0014(17) 0.0081(17) 0.0015(16)
O6 0.030(2) 0.0279(18) 0.038(2) 0.0017(16) 0.0056(17) 0.0004(15)
O4 0.033(2) 0.047(2) 0.036(2) 0.0009(18) 0.0089(18) 0.0140(18)
O11 0.044(3) 0.059(3) 0.041(3) 0.010(2) 0.021(2) 0.011(2)
O14 0.042(2) 0.035(2) 0.036(2) 0.0041(17) 0.0141(19) 0.0093(17)
O9 0.029(2) 0.041(2) 0.047(3) -0.0062(19) 0.0104(19) 0.0094(17)
O10 0.039(2) 0.0271(19) 0.041(2) 0.0032(17) 0.0180(19) 0.0074(16)
O16 0.032(2) 0.036(2) 0.047(3) 0.0028(18) 0.0155(19) 0.0042(17)
O15 0.047(3) 0.030(2) 0.054(3) 0.0043(18) 0.026(2) 0.0092(18)
O12 0.038(2) 0.036(2) 0.044(2) 0.0068(18) 0.021(2) 0.0011(17)
O2 0.039(2) 0.034(2) 0.036(2) -0.0018(17) 0.0089(19) 0.0040(17)
O7 0.030(2) 0.051(2) 0.048(3) -0.006(2) 0.011(2) 0.0031(18)
O13 0.051(3) 0.035(2) 0.049(3) -0.0059(19) 0.025(2) 0.0053(19)
O5 0.042(2) 0.027(2) 0.059(3) 0.0034(19) -0.004(2) 0.0050(17)
O3 0.057(3) 0.048(3) 0.043(3) -0.010(2) 0.014(2) 0.020(2)
N4 0.033(3) 0.026(2) 0.039(3) 0.0050(19) 0.015(2) 0.0029(19)
N2 0.030(2) 0.031(2) 0.030(3) 0.0022(19) 0.010(2) 0.0030(19)
O1 0.055(3) 0.036(2) 0.069(3) -0.012(2) -0.014(2) 0.013(2)
O18 0.040(3) 0.065(3) 0.068(3) -0.014(3) 0.011(2) -0.003(2)
C73 0.026(3) 0.030(3) 0.029(3) 0.000(2) 0.012(2) 0.002(2)
N6 0.040(3) 0.039(3) 0.040(3) -0.003(2) 0.010(2) 0.006(2)
C82 0.026(3) 0.022(2) 0.034(3) 0.005(2) 0.008(2) 0.003(2)
O17 0.036(3) 0.080(4) 0.084(4) -0.012(3) 0.022(3) 0.004(2)
C89 0.026(3) 0.029(3) 0.034(3) -0.001(2) 0.002(2) 0.002(2)
C80 0.030(3) 0.031(3) 0.031(3) -0.003(2) 0.015(2) 0.003(2)
C18 0.027(3) 0.029(3) 0.035(3) 0.003(2) 0.010(2) 0.000(2)
C64 0.021(3) 0.022(2) 0.030(3) 0.001(2) 0.007(2) -0.0005(19)
C55 0.025(3) 0.030(3) 0.030(3) 0.000(2) 0.008(2) -0.004(2)
C66 0.043(3) 0.035(3) 0.027(3) 0.003(2) 0.009(3) 0.001(2)
C62 0.036(3) 0.033(3) 0.032(3) -0.003(2) 0.008(3) -0.010(2)
C12 0.034(3) 0.038(3) 0.033(3) 0.000(2) 0.015(3) -0.003(2)
C16 0.029(3) 0.035(3) 0.044(4) 0.007(3) 0.011(3) -0.003(2)
N1 0.059(4) 0.037(3) 0.065(4) -0.018(3) -0.016(3) 0.014(3)
C65 0.017(3) 0.034(3) 0.033(3) 0.003(2) 0.004(2) -0.002(2)
C23 0.024(3) 0.040(3) 0.048(4) 0.008(3) 0.012(3) 0.006(2)
C74 0.031(3) 0.024(2) 0.028(3) 0.000(2) 0.007(2) 0.001(2)
C5 0.032(3) 0.039(3) 0.035(3) 0.009(3) 0.008(3) 0.004(2)
C17 0.027(3) 0.030(3) 0.039(3) 0.001(2) 0.008(2) 0.002(2)
C56 0.028(3) 0.034(3) 0.038(3) -0.002(2) 0.010(3) -0.003(2)
C29 0.040(3) 0.039(3) 0.036(3) 0.006(3) 0.019(3) 0.006(3)
C58 0.027(3) 0.042(3) 0.041(3) -0.005(3) 0.013(3) -0.006(2)
N3 0.028(3) 0.070(4) 0.042(3) -0.014(3) 0.008(2) 0.009(2)
C15 0.036(3) 0.040(3) 0.042(4) 0.005(3) 0.003(3) -0.008(3)
C85 0.033(3) 0.028(3) 0.049(4) 0.002(3) 0.007(3) -0.003(2)
C27 0.043(4) 0.032(3) 0.042(4) 0.003(3) 0.008(3) 0.013(3)
C90 0.046(4) 0.037(3) 0.037(3) -0.005(3) 0.021(3) 0.003(3)
C30 0.037(3) 0.037(3) 0.035(3) -0.002(2) 0.017(3) 0.005(2)
C63 0.047(4) 0.031(3) 0.037(3) 0.003(2) 0.010(3) -0.002(3)
C6 0.036(3) 0.031(3) 0.037(3) 0.004(2) 0.012(3) 0.009(2)
C79 0.047(4) 0.024(3) 0.031(3) 0.002(2) 0.014(3) 0.000(2)
C46 0.036(3) 0.030(3) 0.049(4) -0.001(3) 0.014(3) 0.004(2)
C47 0.035(3) 0.033(3) 0.058(4) 0.002(3) 0.025(3) 0.004(2)
C11 0.026(3) 0.049(3) 0.037(3) -0.005(3) 0.013(3) -0.003(2)
N8 0.066(4) 0.052(3) 0.061(4) 0.002(3) 0.011(3) 0.001(3)
C71 0.024(3) 0.033(3) 0.032(3) 0.003(2) 0.006(2) 0.000(2)
C61 0.041(3) 0.035(3) 0.034(3) 0.001(2) 0.012(3) -0.011(2)
N5 0.053(4) 0.045(3) 0.075(4) 0.007(3) 0.034(3) 0.016(3)
C45 0.042(3) 0.028(3) 0.053(4) 0.002(3) 0.020(3) 0.006(2)
C59 0.034(3) 0.048(3) 0.033(3) -0.007(3) 0.012(3) -0.014(3)
C81 0.030(3) 0.038(3) 0.049(4) 0.007(3) 0.017(3) -0.006(2)
C76 0.031(3) 0.037(3) 0.035(3) 0.001(2) 0.005(3) 0.002(2)
C83 0.028(3) 0.028(3) 0.036(3) -0.003(2) 0.008(2) -0.006(2)
C77 0.038(3) 0.032(3) 0.028(3) 0.004(2) 0.006(3) 0.004(2)
C36 0.044(4) 0.027(3) 0.048(4) 0.002(3) 0.016(3) 0.010(2)
C21 0.033(3) 0.060(4) 0.044(4) -0.006(3) 0.011(3) -0.014(3)
C22 0.026(3) 0.058(4) 0.037(3) 0.004(3) 0.008(3) -0.001(3)
C88 0.035(3) 0.028(3) 0.035(3) -0.005(2) 0.003(3) 0.006(2)
C24 0.036(3) 0.039(3) 0.048(4) 0.003(3) 0.025(3) 0.004(3)
C40 0.040(3) 0.034(3) 0.045(4) -0.001(3) 0.012(3) 0.009(3)
C84 0.041(3) 0.029(3) 0.049(4) -0.003(3) 0.024(3) -0.010(2)
C38 0.059(4) 0.046(4) 0.050(4) 0.005(3) 0.023(4) 0.020(3)
C10 0.038(4) 0.068(4) 0.036(4) 0.005(3) 0.011(3) 0.019(3)
C75 0.034(3) 0.035(3) 0.041(4) 0.000(3) -0.001(3) -0.003(2)
C57 0.053(4) 0.033(3) 0.049(4) -0.002(3) 0.023(3) 0.007(3)
C35 0.045(4) 0.025(3) 0.047(4) 0.005(2) 0.015(3) 0.001(2)
N7 0.061(4) 0.097(6) 0.090(6) -0.013(4) 0.028(4) 0.006(4)
C42 0.044(4) 0.042(3) 0.035(3) 0.002(3) 0.013(3) 0.002(3)
C26 0.031(3) 0.057(4) 0.051(4) -0.006(3) 0.008(3) 0.017(3)
C70 0.034(3) 0.039(3) 0.043(4) 0.006(3) 0.015(3) 0.006(3)
C67 0.026(3) 0.035(3) 0.042(3) 0.008(3) 0.010(3) 0.002(2)
C86 0.033(3) 0.022(3) 0.047(4) -0.005(2) 0.001(3) 0.001(2)
C41 0.039(3) 0.040(3) 0.042(4) 0.008(3) 0.008(3) 0.006(3)
C39 0.048(4) 0.035(3) 0.052(4) -0.007(3) 0.019(3) 0.001(3)
C9 0.064(5) 0.074(5) 0.039(4) -0.006(3) 0.014(4) 0.043(4)
C48 0.046(4) 0.036(3) 0.046(4) -0.005(3) 0.024(3) -0.004(3)
C28 0.054(4) 0.029(3) 0.043(4) 0.012(3) 0.018(3) 0.013(3)
C68 0.036(3) 0.030(3) 0.053(4) 0.010(3) 0.018(3) 0.009(2)
C34 0.043(4) 0.042(3) 0.062(5) 0.019(3) 0.023(3) -0.001(3)
C37 0.058(4) 0.049(4) 0.069(5) 0.010(3) 0.033(4) 0.021(3)
C54 0.050(4) 0.057(4) 0.045(4) -0.007(3) 0.010(3) -0.005(3)
C53 0.062(5) 0.075(5) 0.072(6) -0.032(4) 0.020(4) -0.010(4)
C4 0.047(4) 0.047(4) 0.037(4) -0.009(3) -0.002(3) 0.012(3)
C72 0.049(4) 0.036(3) 0.037(3) 0.001(3) 0.019(3) 0.005(3)
C60 0.061(4) 0.059(4) 0.039(4) -0.002(3) 0.027(3) -0.012(3)
C13 0.063(5) 0.028(3) 0.079(6) 0.002(3) 0.004(4) 0.000(3)
C33 0.045(4) 0.071(5) 0.060(5) 0.028(4) 0.031(4) 0.011(3)
C32 0.049(4) 0.091(6) 0.040(4) 0.004(4) 0.024(3) 0.011(4)
C31 0.037(4) 0.097(6) 0.042(4) -0.007(4) 0.022(3) 0.014(4)
C87 0.047(4) 0.030(3) 0.056(4) -0.013(3) 0.003(3) -0.002(3)
C78 0.059(4) 0.034(3) 0.039(4) 0.005(3) 0.003(3) 0.003(3)
C8 0.066(5) 0.061(5) 0.051(4) -0.023(4) -0.015(4) 0.037(4)
C25 0.038(4) 0.064(4) 0.060(5) -0.019(4) 0.018(3) 0.014(3)
C92 0.041(4) 0.056(4) 0.083(6) -0.011(4) 0.017(4) -0.006(3)
C14 0.058(5) 0.031(3) 0.079(6) 0.005(3) 0.003(4) 0.006(3)
C69 0.063(5) 0.042(4) 0.063(5) 0.012(3) 0.023(4) 0.019(3)
C3 0.049(4) 0.039(3) 0.068(5) -0.014(3) -0.008(4) 0.015(3)
C7 0.075(5) 0.032(3) 0.064(5) -0.012(3) -0.002(4) 0.018(3)
C20 0.036(4) 0.076(5) 0.060(5) -0.034(4) -0.001(3) 0.011(3)
C43 0.082(6) 0.054(4) 0.067(5) 0.011(4) 0.049(5) 0.026(4)
C1 0.075(5) 0.031(3) 0.086(6) -0.017(4) -0.028(5) 0.016(3)
C44 0.076(5) 0.048(4) 0.077(6) 0.014(4) 0.046(5) 0.020(4)
C2 0.064(5) 0.037(4) 0.090(6) -0.012(4) -0.026(4) 0.001(3)
C50 0.044(5) 0.092(6) 0.109(8) -0.013(6) 0.043(5) 0.004(4)
C49 0.060(5) 0.068(5) 0.110(8) 0.006(5) 0.060(6) 0.006(4)
C91 0.048(4) 0.050(4) 0.113(8) -0.013(4) 0.026(5) -0.002(3)
C19 0.029(3) 0.105(6) 0.050(4) -0.029(4) 0.009(3) 0.012(4)
C51 0.038(4) 0.104(7) 0.097(7) -0.038(6) 0.010(5) 0.010(4)
C52 0.045(5) 0.117(8) 0.078(6) -0.031(6) 0.018(4) -0.018(5)

loop_
_atom_type_symbol
_atom_type_description
_atom_type_scat_dispersion_real
_atom_type_scat_dispersion_imag
_atom_type_scat_source
As As -0.9300 1.0051 'International Tables Vol C Tables 4.2.6.8 and 6.1.1.4'
C C 0.0181 0.0091 'International Tables Vol C Tables 4.2.6.8 and 6.1.1.4'
K K 0.3868 1.0657 'International Tables Vol C Tables 4.2.6.8 and 6.1.1.4'
N N 0.0311 0.0180 'International Tables Vol C Tables 4.2.6.8 and 6.1.1.4'
O O 0.0492 0.0322 'International Tables Vol C Tables 4.2.6.8 and 6.1.1.4'
Ta Ta -5.7959 5.2718 'International Tables Vol C Tables 4.2.6.8 and 6.1.1.4'
Zn Zn -1.5491 0.6778 'International Tables Vol C Tables 4.2.6.8 and 6.1.1.4'
H H 0.0000 0.0000 'International Tables Vol C Tables 4.2.6.8 and 6.1.1.4'

loop_
_geom_angle_atom_site_label_1
_geom_angle_atom_site_label_2
_geom_angle_atom_site_label_3
_geom_angle
_geom_angle_site_symmetry_1
_geom_angle_site_symmetry_3
_geom_angle_publ_flag
As8 Ta1 As6 80.654(18) . . ?
As8 Ta1 As7 53.431(17) . . ?
As8 Ta1 As2 135.02(2) . . ?
As8 Ta1 As4 99.756(18) . . ?
As8 Ta1 As3 91.176(19) . . ?
As8 Ta1 Zn2 56.164(18) . . ?
As8 Ta1 Zn3 53.964(19) . . ?
As8 Ta1 Zn4 104.940(19) . . ?
As8 Ta1 Zn1 154.07(2) . . ?
As6 Ta1 As7 52.605(17) . . ?
As6 Ta1 As2 144.22(2) . . ?
As6 Ta1 As3 142.798(19) . . ?
As6 Ta1 Zn2 56.700(19) . . ?
As6 Ta1 Zn3 133.55(2) . . ?
As6 Ta1 Zn4 81.96(2) . . ?
As6 Ta1 Zn1 89.37(2) . . ?
As5 Ta1 As8 129.791(19) . . ?
As5 Ta1 As6 52.866(17) . . ?
As5 Ta1 As7 80.836(18) . . ?
As5 Ta1 As2 93.695(19) . . ?
As5 Ta1 As4 100.102(19) . . ?
As5 Ta1 As3 136.667(19) . . ?
As5 Ta1 Zn2 102.30(2) . . ?
As5 Ta1 Zn3 154.94(2) . . ?
As5 Ta1 Zn4 56.023(19) . . ?
As5 Ta1 Zn1 54.738(19) . . ?
As7 Ta1 As3 142.50(2) . . ?
As7 Ta1 Zn2 81.410(19) . . ?
As7 Ta1 Zn3 88.29(2) . . ?
As7 Ta1 Zn4 58.377(18) . . ?
As7 Ta1 Zn1 134.72(2) . . ?
As2 Ta1 As7 144.211(19) . . ?
As2 Ta1 As3 52.728(18) . . ?
As2 Ta1 Zn2 133.97(2) . . ?
As2 Ta1 Zn3 82.01(2) . . ?
As2 Ta1 Zn4 89.177(19) . . ?
As2 Ta1 Zn1 57.31(2) . . ?
As4 Ta1 As6 92.518(18) . . ?
As4 Ta1 As7 135.631(19) . . ?
As4 Ta1 As2 80.152(18) . . ?
As4 Ta1 As3 52.940(18) . . ?
As4 Ta1 Zn2 54.809(18) . . ?
As4 Ta1 Zn3 103.42(2) . . ?
As4 Ta1 Zn4 153.38(2) . . ?
As4 Ta1 Zn1 56.558(19) . . ?
As1 Ta1 As8 100.913(19) . . ?
As1 Ta1 As6 135.696(19) . . ?
As1 Ta1 As5 100.658(19) . . ?
As1 Ta1 As7 92.599(18) . . ?
As1 Ta1 As2 53.418(17) . . ?
As1 Ta1 As4 129.848(19) . . ?
As1 Ta1 As3 81.433(19) . . ?
As1 Ta1 Zn2 154.98(2) . . ?
As1 Ta1 Zn3 57.108(19) . . ?
As1 Ta1 Zn4 54.57(2) . . ?
As1 Ta1 Zn1 102.89(2) . . ?
As3 Ta1 Zn2 88.61(2) . . ?
As3 Ta1 Zn3 57.370(19) . . ?
As3 Ta1 Zn4 134.96(2) . . ?
As3 Ta1 Zn1 82.38(2) . . ?
Zn3 Ta1 Zn2 98.26(2) . . ?
Zn4 Ta1 Zn2 135.31(2) . . ?
Zn4 Ta1 Zn3 99.09(2) . . ?
Zn4 Ta1 Zn1 97.19(2) . . ?
Zn1 Ta1 Zn2 98.42(2) . . ?
Zn1 Ta1 Zn3 135.71(2) . . ?
As7 As8 Ta1 63.725(19) . . ?
As7 As8 Zn2 91.29(3) . . ?
As7 As8 Zn3 102.19(3) . . ?
Zn2 As8 Ta1 63.58(2) . . ?
Zn3 As8 Ta1 64.70(2) . . ?
Zn3 As8 Zn2 112.20(3) . . ?
As5 As6 Ta1 63.20(2) . . ?
As5 As6 Zn2 116.43(3) . . ?
As7 As6 Ta1 63.828(19) . . ?
As7 As6 As5 93.63(3) . . ?
As7 As6 Zn2 91.23(3) . . ?
Zn2 As6 Ta1 63.00(2) . . ?
As6 As5 Ta1 63.94(2) . . ?
As6 As5 Zn4 92.47(3) . . ?
As6 As5 Zn1 103.21(3) . . ?
Zn4 As5 Ta1 63.41(2) . . ?
Zn1 As5 Ta1 64.24(2) . . ?
Zn1 As5 Zn4 109.76(3) . . ?
As8 As7 Ta1 62.844(18) . . ?
As8 As7 Zn4 115.91(3) . . ?
As6 As7 Ta1 63.567(19) . . ?
As6 As7 As8 92.63(3) . . ?
As6 As7 Zn4 89.84(3) . . ?
Zn4 As7 Ta1 61.717(19) . . ?
As1 As2 Ta1 62.167(18) . . ?
As1 As2 Zn1 114.64(3) . . ?
As3 As2 Ta1 63.790(19) . . ?
As3 As2 As1 93.27(3) . . ?
As3 As2 Zn1 91.55(3) . . ?
Zn1 As2 Ta1 62.49(2) . . ?
As3 As4 Ta1 64.039(19) . . ?
As3 As4 Zn2 102.21(3) . . ?
As3 As4 Zn1 92.48(3) . . ?
Zn2 As4 Ta1 64.299(19) . . ?
Zn2 As4 Zn1 110.60(3) . . ?
Zn1 As4 Ta1 63.219(19) . . ?
As2 As1 Ta1 64.416(19) . . ?
As2 As1 Zn3 91.74(3) . . ?
As2 As1 Zn4 103.29(3) . . ?
Zn3 As1 Ta1 63.73(2) . . ?
Zn4 As1 Ta1 64.87(2) . . ?
Zn4 As1 Zn3 111.90(3) . . ?
As2 As3 Ta1 63.48(2) . . ?
As2 As3 As4 92.35(3) . . ?
As2 As3 Zn3 90.87(3) . . ?
As4 As3 Ta1 63.021(19) . . ?
As4 As3 Zn3 116.39(3) . . ?
Zn3 As3 Ta1 62.41(2) . . ?
As8 Zn2 Ta1 60.258(19) . . ?
As8 Zn2 As6 84.83(3) . . ?
As6 Zn2 Ta1 60.300(19) . . ?
As4 Zn2 Ta1 60.891(19) . . ?
As4 Zn2 As8 107.86(3) . . ?
As4 Zn2 As6 99.17(3) . . ?
C64 Zn2 Ta1 173.92(15) . . ?
C64 Zn2 As8 124.64(15) . . ?
C64 Zn2 As6 115.17(15) . . ?
C64 Zn2 As4 117.78(14) . . ?
As8 Zn3 Ta1 61.33(2) . . ?
As8 Zn3 As1 108.58(3) . . ?
As8 Zn3 As3 98.01(3) . . ?
As1 Zn3 Ta1 59.16(2) . . ?
As1 Zn3 As3 84.09(3) . . ?
As3 Zn3 Ta1 60.22(2) . . ?
C73 Zn3 Ta1 165.27(15) . . ?
C73 Zn3 As8 127.49(14) . . ?
C73 Zn3 As1 106.24(15) . . ?
C73 Zn3 As3 123.74(15) . . ?
As5 Zn4 Ta1 60.572(19) . . ?
As5 Zn4 As7 84.05(3) . . ?
As7 Zn4 Ta1 59.906(18) . . ?
As1 Zn4 Ta1 60.56(2) . . ?
As1 Zn4 As5 109.25(3) . . ?
As1 Zn4 As7 97.63(3) . . ?
C82 Zn4 Ta1 175.61(15) . . ?
C82 Zn4 As5 118.22(16) . . ?
C82 Zn4 As7 124.47(15) . . ?
C82 Zn4 As1 117.42(15) . . ?
As5 Zn1 Ta1 61.02(2) . . ?
As5 Zn1 As2 100.06(3) . . ?
As5 Zn1 As4 108.02(3) . . ?
As2 Zn1 Ta1 60.194(19) . . ?
As4 Zn1 Ta1 60.223(19) . . ?
As4 Zn1 As2 83.62(3) . . ?
C55 Zn1 Ta1 174.20(15) . . ?
C55 Zn1 As5 114.49(15) . . ?
C55 Zn1 As2 118.92(16) . . ?
C55 Zn1 As4 125.57(15) . . ?
O8 K2 O11 137.28(13) . . ?
O8 K2 O9 118.72(12) . . ?
O8 K2 O10 97.02(12) . . ?
O8 K2 O12 98.87(11) . . ?
O8 K2 O7 60.65(11) . . ?
O8 K2 N4 61.18(12) . . ?
O8 K2 N3 119.84(14) . . ?
O11 K2 O9 98.74(12) . . ?
O11 K2 O12 59.08(12) . . ?
O11 K2 N4 118.04(13) . . ?
O11 K2 N3 60.91(15) . . ?
O9 K2 O12 137.13(13) . . ?
O9 K2 N4 120.22(13) . . ?
O9 K2 N3 59.95(14) . . ?
O10 K2 O11 120.64(13) . . ?
O10 K2 O9 59.58(11) . . ?
O10 K2 O12 98.31(12) . . ?
O10 K2 O7 134.69(12) . . ?
O10 K2 N4 61.28(12) . . ?
O10 K2 N3 118.69(13) . . ?
O12 K2 N4 59.63(11) . . ?
O12 K2 N3 119.40(14) . . ?
O7 K2 O11 98.56(13) . . ?
O7 K2 O9 95.14(12) . . ?
O7 K2 O12 122.46(13) . . ?
O7 K2 N4 121.09(13) . . ?
O7 K2 N3 59.83(13) . . ?
N4 K2 N3 178.86(14) . . ?
O6 K1 O4 104.21(12) . . ?
O6 K1 O2 94.03(11) . . ?
O6 K1 O5 59.79(11) . . ?
O6 K1 O3 128.02(13) . . ?
O6 K1 N2 61.56(12) . . ?
O6 K1 O1 130.85(14) . . ?
O6 K1 N1 119.00(16) . . ?
O4 K1 O2 96.89(12) . . ?
O4 K1 O5 140.97(13) . . ?
O4 K1 N2 61.21(11) . . ?
O4 K1 O1 118.64(15) . . ?
O4 K1 N1 120.26(15) . . ?
O2 K1 O5 118.30(12) . . ?
O2 K1 N2 60.18(12) . . ?
O2 K1 O1 59.72(12) . . ?
O2 K1 N1 117.44(14) . . ?
O5 K1 N2 121.01(12) . . ?
O5 K1 N1 59.33(16) . . ?
O3 K1 O4 60.28(13) . . ?
O3 K1 O2 134.52(13) . . ?
O3 K1 O5 99.74(13) . . ?
O3 K1 N2 120.94(14) . . ?
O3 K1 O1 95.24(14) . . ?
O3 K1 N1 60.83(16) . . ?
N2 K1 N1 177.58(15) . . ?
O1 K1 O5 94.83(14) . . ?
O1 K1 N2 119.20(13) . . ?
O1 K1 N1 58.53(14) . . ?
O14 K3 N6 60.27(12) . . ?
O14 K3 N5 118.96(14) . . ?
O16 K3 O14 97.39(11) . . ?
O16 K3 O15 59.82(11) . . ?
O16 K3 O18 106.35(14) . . ?
O16 K3 N6 62.14(13) . . ?
O16 K3 N5 118.42(14) . . ?
O15 K3 O14 118.88(13) . . ?
O15 K3 N6 121.16(13) . . ?
O15 K3 N5 59.29(13) . . ?
O13 K3 O14 59.98(11) . . ?
O13 K3 O16 132.65(14) . . ?
O13 K3 O15 93.37(13) . . ?
O13 K3 O18 113.61(14) . . ?
O13 K3 N6 119.83(13) . . ?
O13 K3 N5 59.38(14) . . ?
O18 K3 O14 89.25(14) . . ?
O18 K3 O15 148.82(14) . . ?
O18 K3 N6 59.26(14) . . ?
O18 K3 N5 120.77(16) . . ?
N6 K3 N5 179.20(15) . . ?
O17 K3 O14 128.37(15) . . ?
O17 K3 O16 129.88(15) . . ?
O17 K3 O15 104.15(16) . . ?
O17 K3 O13 92.22(15) . . ?
O17 K3 O18 61.42(16) . . ?
O17 K3 N6 119.78(16) . . ?
O17 K3 N5 60.40(17) . . ?
C23 O8 K2 118.1(3) . . ?
C23 O8 C22 110.4(4) . . ?
C22 O8 K2 115.3(3) . . ?
C16 O6 K1 122.0(3) . . ?
C16 O6 C17 112.1(4) . . ?
C17 O6 K1 121.5(3) . . ?
C11 O4 K1 112.9(3) . . ?
C11 O4 C10 109.8(5) . . ?
C10 O4 K1 112.4(4) . . ?
C33 O11 K2 115.4(3) . . ?
C33 O11 C32 110.4(5) . . ?
C32 O11 K2 115.4(4) . . ?
C40 O14 K3 107.1(3) . . ?
C41 O14 K3 114.7(3) . . ?
C41 O14 C40 111.3(4) . . ?
C27 O9 K2 117.7(3) . . ?
C27 O9 C26 111.5(4) . . ?
C26 O9 K2 116.5(4) . . ?
C29 O10 K2 117.8(3) . . ?
C28 O10 K2 113.4(3) . . ?
C28 O10 C29 110.6(4) . . ?
C46 O16 K3 117.6(3) . . ?
C47 O16 K3 116.7(3) . . ?
C47 O16 C46 111.7(4) . . ?
C45 O15 K3 112.3(3) . . ?
C44 O15 K3 116.6(4) . . ?
C44 O15 C45 110.2(4) . . ?
C35 O12 K2 119.3(3) . . ?
C34 O12 K2 117.0(3) . . ?
C34 O12 C35 111.0(5) . . ?
C5 O2 K1 114.7(3) . . ?
C5 O2 C4 109.8(5) . . ?
C4 O2 K1 112.8(3) . . ?
C21 O7 K2 113.6(3) . . ?
C20 O7 K2 118.5(4) . . ?
C20 O7 C21 112.1(5) . . ?
C38 O13 K3 122.5(4) . . ?
C39 O13 K3 119.6(3) . . ?
C39 O13 C38 112.2(5) . . ?
C15 O5 K1 107.5(3) . . ?
C14 O5 K1 114.1(4) . . ?
C14 O5 C15 109.8(5) . . ?
C9 O3 K1 115.7(3) . . ?
C9 O3 C8 112.4(5) . . ?
C8 O3 K1 116.2(4) . . ?
C30 N4 K2 108.0(3) . . ?
C30 N4 C36 110.0(5) . . ?
C36 N4 K2 110.6(3) . . ?
C24 N4 K2 108.1(3) . . ?
C24 N4 C30 110.5(4) . . ?
C24 N4 C36 109.7(4) . . ?
C18 N2 K1 106.0(3) . . ?
C18 N2 C12 109.5(4) . . ?
C18 N2 C6 111.0(4) . . ?
C12 N2 K1 109.8(3) . . ?
C12 N2 C6 109.3(4) . . ?
C6 N2 K1 111.1(3) . . ?
C3 O1 K1 114.0(4) . . ?
C2 O1 K1 117.7(4) . . ?
C2 O1 C3 110.7(5) . . ?
C53 O18 K3 118.0(4) . . ?
C52 O18 K3 111.8(5) . . ?
C52 O18 C53 111.1(6) . . ?
C80 C73 Zn3 116.2(4) . . ?
C74 C73 Zn3 125.8(4) . . ?
C74 C73 C80 117.3(5) . . ?
C42 N6 K3 109.0(3) . . ?
C42 N6 C54 108.9(5) . . ?
C48 N6 K3 105.6(3) . . ?
C48 N6 C42 111.5(5) . . ?
C48 N6 C54 109.9(5) . . ?
C54 N6 K3 111.9(4) . . ?
C89 C82 Zn4 118.2(4) . . ?
C83 C82 Zn4 124.8(4) . . ?
C83 C82 C89 117.0(5) . . ?
C50 O17 K3 123.9(5) . . ?
C51 O17 K3 113.9(5) . . ?
C51 O17 C50 110.8(6) . . ?
C82 C89 C90 120.2(5) . . ?
C88 C89 C82 120.0(5) . . ?
C88 C89 C90 119.8(5) . . ?
C73 C80 C81 120.1(5) . . ?
C79 C80 C73 120.4(5) . . ?
C79 C80 C81 119.4(5) . . ?
N2 C18 H18A 108.7 . . ?
N2 C18 H18B 108.7 . . ?
N2 C18 C17 114.1(4) . . ?
H18A C18 H18B 107.6 . . ?
C17 C18 H18A 108.7 . . ?
C17 C18 H18B 108.7 . . ?
C65 C64 Zn2 118.5(4) . . ?
C71 C64 Zn2 124.4(4) . . ?
C71 C64 C65 117.1(5) . . ?
C62 C55 Zn1 120.6(4) . . ?
C56 C55 Zn1 122.5(4) . . ?
C56 C55 C62 116.7(5) . . ?
H66A C66 H66B 109.5 . . ?
H66A C66 H66C 109.5 . . ?
H66B C66 H66C 109.5 . . ?
C65 C66 H66A 109.5 . . ?
C65 C66 H66B 109.5 . . ?
C65 C66 H66C 109.5 . . ?
C55 C62 C63 120.5(5) . . ?
C61 C62 C55 120.5(5) . . ?
C61 C62 C63 119.0(5) . . ?
N2 C12 H12A 108.8 . . ?
N2 C12 H12B 108.8 . . ?
N2 C12 C11 113.8(5) . . ?
H12A C12 H12B 107.7 . . ?
C11 C12 H12A 108.8 . . ?
C11 C12 H12B 108.8 . . ?
O6 C16 H16A 110.0 . . ?
O6 C16 H16B 110.0 . . ?
O6 C16 C15 108.7(5) . . ?
H16A C16 H16B 108.3 . . ?
C15 C16 H16A 110.0 . . ?
C15 C16 H16B 110.0 . . ?
C13 N1 K1 109.0(4) . . ?
C13 N1 C7 111.8(6) . . ?
C13 N1 C1 111.2(7) . . ?
C7 N1 K1 105.7(4) . . ?
C7 N1 C1 109.0(6) . . ?
C1 N1 K1 110.0(4) . . ?
C64 C65 C66 120.4(5) . . ?
C67 C65 C64 120.1(5) . . ?
C67 C65 C66 119.4(5) . . ?
O8 C23 H23A 109.9 . . ?
O8 C23 H23B 109.9 . . ?
O8 C23 C24 109.1(4) . . ?
H23A C23 H23B 108.3 . . ?
C24 C23 H23A 109.9 . . ?
C24 C23 H23B 109.9 . . ?
C73 C74 C75 121.0(5) . . ?
C76 C74 C73 120.8(5) . . ?
C76 C74 C75 118.2(5) . . ?
O2 C5 H5A 109.7 . . ?
O2 C5 H5B 109.7 . . ?
O2 C5 C6 109.7(5) . . ?
H5A C5 H5B 108.2 . . ?
C6 C5 H5A 109.7 . . ?
C6 C5 H5B 109.7 . . ?
O6 C17 C18 107.8(4) . . ?
O6 C17 H17A 110.1 . . ?
O6 C17 H17B 110.1 . . ?
C18 C17 H17A 110.1 . . ?
C18 C17 H17B 110.1 . . ?
H17A C17 H17B 108.5 . . ?
C55 C56 C57 119.7(5) . . ?
C58 C56 C55 121.8(5) . . ?
C58 C56 C57 118.4(5) . . ?
O10 C29 H29A 109.7 . . ?
O10 C29 H29B 109.7 . . ?
O10 C29 C30 109.6(4) . . ?
H29A C29 H29B 108.2 . . ?
C30 C29 H29A 109.7 . . ?
C30 C29 H29B 109.7 . . ?
C56 C58 H58 119.5 . . ?
C56 C58 C59 121.1(5) . . ?
C59 C58 H58 119.5 . . ?
C31 N3 K2 108.0(4) . . ?
C31 N3 C19 109.9(6) . . ?
C25 N3 K2 110.2(4) . . ?
C25 N3 C31 109.9(5) . . ?
C25 N3 C19 109.9(6) . . ?
C19 N3 K2 108.9(3) . . ?
O5 C15 C16 109.3(5) . . ?
O5 C15 H15A 109.8 . . ?
O5 C15 H15B 109.8 . . ?
C16 C15 H15A 109.8 . . ?
C16 C15 H15B 109.8 . . ?
H15A C15 H15B 108.3 . . ?
C83 C85 H85 119.4 . . ?
C86 C85 H85 119.4 . . ?
C86 C85 C83 121.2(5) . . ?
O9 C27 H27A 109.9 . . ?
O9 C27 H27B 109.9 . . ?
O9 C27 C28 108.9(5) . . ?
H27A C27 H27B 108.3 . . ?
C28 C27 H27A 109.9 . . ?
C28 C27 H27B 109.9 . . ?
C89 C90 H90A 109.5 . . ?
C89 C90 H90B 109.5 . . ?
C89 C90 H90C 109.5 . . ?
H90A C90 H90B 109.5 . . ?
H90A C90 H90C 109.5 . . ?
H90B C90 H90C 109.5 . . ?
N4 C30 C29 114.6(5) . . ?
N4 C30 H30A 108.6 . . ?
N4 C30 H30B 108.6 . . ?
C29 C30 H30A 108.6 . . ?
C29 C30 H30B 108.6 . . ?
H30A C30 H30B 107.6 . . ?
C62 C63 H63A 109.5 . . ?
C62 C63 H63B 109.5 . . ?
C62 C63 H63C 109.5 . . ?
H63A C63 H63B 109.5 . . ?
H63A C63 H63C 109.5 . . ?
H63B C63 H63C 109.5 . . ?
N2 C6 C5 112.1(4) . . ?
N2 C6 H6A 109.2 . . ?
N2 C6 H6B 109.2 . . ?
C5 C6 H6A 109.2 . . ?
C5 C6 H6B 109.2 . . ?
H6A C6 H6B 107.9 . . ?
C80 C79 H79 118.9 . . ?
C77 C79 C80 122.3(5) . . ?
C77 C79 H79 118.9 . . ?
O16 C46 H46A 110.0 . . ?
O16 C46 H46B 110.0 . . ?
O16 C46 C45 108.7(5) . . ?
H46A C46 H46B 108.3 . . ?
C45 C46 H46A 110.0 . . ?
C45 C46 H46B 110.0 . . ?
O16 C47 H47A 109.6 . . ?
O16 C47 H47B 109.6 . . ?
O16 C47 C48 110.1(5) . . ?
H47A C47 H47B 108.2 . . ?
C48 C47 H47A 109.6 . . ?
C48 C47 H47B 109.6 . . ?
O4 C11 C12 109.6(5) . . ?
O4 C11 H11A 109.8 . . ?
O4 C11 H11B 109.8 . . ?
C12 C11 H11A 109.8 . . ?
C12 C11 H11B 109.8 . . ?
H11A C11 H11B 108.2 . . ?
H8C N8 H8D 120.0 . . ?
C92 N8 H8C 120.0 . . ?
C92 N8 H8D 120.0 . . ?
C64 C71 C70 121.1(5) . . ?
C64 C71 C72 121.6(5) . . ?
C70 C71 C72 117.2(5) . . ?
C62 C61 H61 118.9 . . ?
C62 C61 C59 122.2(5) . . ?
C59 C61 H61 118.9 . . ?
C37 N5 K3 108.4(4) . . ?
C43 N5 K3 110.4(4) . . ?
C43 N5 C37 110.6(6) . . ?
C43 N5 C49 111.1(6) . . ?
C49 N5 K3 105.7(5) . . ?
C49 N5 C37 110.6(6) . . ?
O15 C45 C46 109.7(5) . . ?
O15 C45 H45A 109.7 . . ?
O15 C45 H45B 109.7 . . ?
C46 C45 H45A 109.7 . . ?
C46 C45 H45B 109.7 . . ?
H45A C45 H45B 108.2 . . ?
C58 C59 C61 117.6(5) . . ?
C58 C59 C60 121.4(6) . . ?
C61 C59 C60 120.9(6) . . ?
C80 C81 H81A 109.5 . . ?
C80 C81 H81B 109.5 . . ?
C80 C81 H81C 109.5 . . ?
H81A C81 H81B 109.5 . . ?
H81A C81 H81C 109.5 . . ?
H81B C81 H81C 109.5 . . ?
C74 C76 H76 119.0 . . ?
C77 C76 C74 122.0(5) . . ?
C77 C76 H76 119.0 . . ?
C82 C83 C84 119.7(5) . . ?
C85 C83 C82 121.5(5) . . ?
C85 C83 C84 118.8(5) . . ?
C79 C77 C76 117.2(5) . . ?
C79 C77 C78 121.5(5) . . ?
C76 C77 C78 121.3(5) . . ?
N4 C36 H36A 108.9 . . ?
N4 C36 H36B 108.9 . . ?
N4 C36 C35 113.3(5) . . ?
H36A C36 H36B 107.7 . . ?
C35 C36 H36A 108.9 . . ?
C35 C36 H36B 108.9 . . ?
O7 C21 H21A 109.9 . . ?
O7 C21 H21B 109.9 . . ?
O7 C21 C22 109.0(5) . . ?
H21A C21 H21B 108.3 . . ?
C22 C21 H21A 109.9 . . ?
C22 C21 H21B 109.9 . . ?
O8 C22 C21 109.2(5) . . ?
O8 C22 H22A 109.8 . . ?
O8 C22 H22B 109.8 . . ?
C21 C22 H22A 109.8 . . ?
C21 C22 H22B 109.8 . . ?
H22A C22 H22B 108.3 . . ?
C89 C88 H88 118.8 . . ?
C86 C88 C89 122.5(5) . . ?
C86 C88 H88 118.8 . . ?
N4 C24 C23 114.3(5) . . ?
N4 C24 H24A 108.7 . . ?
N4 C24 H24B 108.7 . . ?
C23 C24 H24A 108.7 . . ?
C23 C24 H24B 108.7 . . ?
H24A C24 H24B 107.6 . . ?
O14 C40 H40A 109.6 . . ?
O14 C40 H40B 109.6 . . ?
O14 C40 C39 110.2(5) . . ?
H40A C40 H40B 108.1 . . ?
C39 C40 H40A 109.6 . . ?
C39 C40 H40B 109.6 . . ?
C83 C84 H84A 109.5 . . ?
C83 C84 H84B 109.5 . . ?
C83 C84 H84C 109.5 . . ?
H84A C84 H84B 109.5 . . ?
H84A C84 H84C 109.5 . . ?
H84B C84 H84C 109.5 . . ?
O13 C38 H38A 109.9 . . ?
O13 C38 H38B 109.9 . . ?
O13 C38 C37 108.7(6) . . ?
H38A C38 H38B 108.3 . . ?
C37 C38 H38A 109.9 . . ?
C37 C38 H38B 109.9 . . ?
O4 C10 H10A 110.0 . . ?
O4 C10 H10B 110.0 . . ?
O4 C10 C9 108.4(6) . . ?
H10A C10 H10B 108.4 . . ?
C9 C10 H10A 110.0 . . ?
C9 C10 H10B 110.0 . . ?
C74 C75 H75A 109.5 . . ?
C74 C75 H75B 109.5 . . ?
C74 C75 H75C 109.5 . . ?
H75A C75 H75B 109.5 . . ?
H75A C75 H75C 109.5 . . ?
H75B C75 H75C 109.5 . . ?
C56 C57 H57A 109.5 . . ?
C56 C57 H57B 109.5 . . ?
C56 C57 H57C 109.5 . . ?
H57A C57 H57B 109.5 . . ?
H57A C57 H57C 109.5 . . ?
H57B C57 H57C 109.5 . . ?
O12 C35 C36 109.0(5) . . ?
O12 C35 H35A 109.9 . . ?
O12 C35 H35B 109.9 . . ?
C36 C35 H35A 109.9 . . ?
C36 C35 H35B 109.9 . . ?
H35A C35 H35B 108.3 . . ?
H7C N7 H7D 120.0 . . ?
C91 N7 H7C 120.0 . . ?
C91 N7 H7D 120.0 . . ?
N6 C42 H42A 109.0 . . ?
N6 C42 H42B 109.0 . . ?
N6 C42 C41 113.1(5) . . ?
H42A C42 H42B 107.8 . . ?
C41 C42 H42A 109.0 . . ?
C41 C42 H42B 109.0 . . ?
O9 C26 H26A 109.9 . . ?
O9 C26 H26B 109.9 . . ?
O9 C26 C25 108.7(5) . . ?
H26A C26 H26B 108.3 . . ?
C25 C26 H26A 109.9 . . ?
C25 C26 H26B 109.9 . . ?
C71 C70 H70 119.2 . . ?
C68 C70 C71 121.6(6) . . ?
C68 C70 H70 119.2 . . ?
C65 C67 H67 118.6 . . ?
C68 C67 C65 122.7(5) . . ?
C68 C67 H67 118.6 . . ?
C85 C86 C88 117.6(5) . . ?
C85 C86 C87 121.4(5) . . ?
C88 C86 C87 121.0(5) . . ?
O14 C41 C42 109.5(5) . . ?
O14 C41 H41A 109.8 . . ?
O14 C41 H41B 109.8 . . ?
C42 C41 H41A 109.8 . . ?
C42 C41 H41B 109.8 . . ?
H41A C41 H41B 108.2 . . ?
O13 C39 C40 108.1(5) . . ?
O13 C39 H39A 110.1 . . ?
O13 C39 H39B 110.1 . . ?
C40 C39 H39A 110.1 . . ?
C40 C39 H39B 110.1 . . ?
H39A C39 H39B 108.4 . . ?
O3 C9 C10 109.8(5) . . ?
O3 C9 H9A 109.7 . . ?
O3 C9 H9B 109.7 . . ?
C10 C9 H9A 109.7 . . ?
C10 C9 H9B 109.7 . . ?
H9A C9 H9B 108.2 . . ?
N6 C48 C47 114.5(5) . . ?
N6 C48 H48A 108.6 . . ?
N6 C48 H48B 108.6 . . ?
C47 C48 H48A 108.6 . . ?
C47 C48 H48B 108.6 . . ?
H48A C48 H48B 107.6 . . ?
O10 C28 C27 109.7(5) . . ?
O10 C28 H28A 109.7 . . ?
O10 C28 H28B 109.7 . . ?
C27 C28 H28A 109.7 . . ?
C27 C28 H28B 109.7 . . ?
H28A C28 H28B 108.2 . . ?
C70 C68 C67 117.3(5) . . ?
C70 C68 C69 120.5(6) . . ?
C67 C68 C69 122.1(6) . . ?
O12 C34 H34A 110.0 . . ?
O12 C34 H34B 110.0 . . ?
O12 C34 C33 108.5(5) . . ?
H34A C34 H34B 108.4 . . ?
C33 C34 H34A 110.0 . . ?
C33 C34 H34B 110.0 . . ?
N5 C37 C38 113.6(5) . . ?
N5 C37 H37A 108.8 . . ?
N5 C37 H37B 108.8 . . ?
C38 C37 H37A 108.8 . . ?
C38 C37 H37B 108.8 . . ?
H37A C37 H37B 107.7 . . ?
N6 C54 H54A 107.4 . . ?
N6 C54 H54B 107.4 . . ?
H54A C54 H54B 106.9 . . ?
C53 C54 N6 119.7(6) . . ?
C53 C54 H54A 107.4 . . ?
C53 C54 H54B 107.4 . . ?
O18 C53 C54 108.8(6) . . ?
O18 C53 H53A 109.9 . . ?
O18 C53 H53B 109.9 . . ?
C54 C53 H53A 109.9 . . ?
C54 C53 H53B 109.9 . . ?
H53A C53 H53B 108.3 . . ?
O2 C4 H4A 109.8 . . ?
O2 C4 H4B 109.8 . . ?
O2 C4 C3 109.5(6) . . ?
H4A C4 H4B 108.2 . . ?
C3 C4 H4A 109.8 . . ?
C3 C4 H4B 109.8 . . ?
C71 C72 H72A 109.5 . . ?
C71 C72 H72B 109.5 . . ?
C71 C72 H72C 109.5 . . ?
H72A C72 H72B 109.5 . . ?
H72A C72 H72C 109.5 . . ?
H72B C72 H72C 109.5 . . ?
C59 C60 H60A 109.5 . . ?
C59 C60 H60B 109.5 . . ?
C59 C60 H60C 109.5 . . ?
H60A C60 H60B 109.5 . . ?
H60A C60 H60C 109.5 . . ?
H60B C60 H60C 109.5 . . ?
N1 C13 H13A 108.7 . . ?
N1 C13 H13B 108.7 . . ?
N1 C13 C14 114.3(6) . . ?
H13A C13 H13B 107.6 . . ?
C14 C13 H13A 108.7 . . ?
C14 C13 H13B 108.7 . . ?
O11 C33 C34 110.4(5) . . ?
O11 C33 H33A 109.6 . . ?
O11 C33 H33B 109.6 . . ?
C34 C33 H33A 109.6 . . ?
C34 C33 H33B 109.6 . . ?
H33A C33 H33B 108.1 . . ?
O11 C32 H32A 109.9 . . ?
O11 C32 H32B 109.9 . . ?
O11 C32 C31 109.0(6) . . ?
H32A C32 H32B 108.3 . . ?
C31 C32 H32A 109.9 . . ?
C31 C32 H32B 109.9 . . ?
N3 C31 C32 114.5(5) . . ?
N3 C31 H31A 108.6 . . ?
N3 C31 H31B 108.6 . . ?
C32 C31 H31A 108.6 . . ?
C32 C31 H31B 108.6 . . ?
H31A C31 H31B 107.6 . . ?
C86 C87 H87A 109.5 . . ?
C86 C87 H87B 109.5 . . ?
C86 C87 H87C 109.5 . . ?
H87A C87 H87B 109.5 . . ?
H87A C87 H87C 109.5 . . ?
H87B C87 H87C 109.5 . . ?
C77 C78 H78A 109.5 . . ?
C77 C78 H78B 109.5 . . ?
C77 C78 H78C 109.5 . . ?
H78A C78 H78B 109.5 . . ?
H78A C78 H78C 109.5 . . ?
H78B C78 H78C 109.5 . . ?
O3 C8 H8A 109.7 . . ?
O3 C8 H8B 109.7 . . ?
O3 C8 C7 109.9(6) . . ?
H8A C8 H8B 108.2 . . ?
C7 C8 H8A 109.7 . . ?
C7 C8 H8B 109.7 . . ?
N3 C25 C26 114.0(5) . . ?
N3 C25 H25A 108.8 . . ?
N3 C25 H25B 108.8 . . ?
C26 C25 H25A 108.8 . . ?
C26 C25 H25B 108.8 . . ?
H25A C25 H25B 107.7 . . ?
N8 C92 H92A 109.8 . . ?
N8 C92 H92B 109.8 . . ?
N8 C92 C91 109.4(7) . . ?
H92A C92 H92B 108.2 . . ?
C91 C92 H92A 109.8 . . ?
C91 C92 H92B 109.8 . . ?
O5 C14 C13 108.6(6) . . ?
O5 C14 H14A 110.0 . . ?
O5 C14 H14B 110.0 . . ?
C13 C14 H14A 110.0 . . ?
C13 C14 H14B 110.0 . . ?
H14A C14 H14B 108.4 . . ?
C68 C69 H69A 109.5 . . ?
C68 C69 H69B 109.5 . . ?
C68 C69 H69C 109.5 . . ?
H69A C69 H69B 109.5 . . ?
H69A C69 H69C 109.5 . . ?
H69B C69 H69C 109.5 . . ?
O1 C3 C4 108.7(6) . . ?
O1 C3 H3A 110.0 . . ?
O1 C3 H3B 110.0 . . ?
C4 C3 H3A 110.0 . . ?
C4 C3 H3B 110.0 . . ?
H3A C3 H3B 108.3 . . ?
N1 C7 C8 115.1(6) . . ?
N1 C7 H7A 108.5 . . ?
N1 C7 H7B 108.5 . . ?
C8 C7 H7A 108.5 . . ?
C8 C7 H7B 108.5 . . ?
H7A C7 H7B 107.5 . . ?
O7 C20 H20A 110.0 . . ?
O7 C20 H20B 110.0 . . ?
O7 C20 C19 108.7(6) . . ?
H20A C20 H20B 108.3 . . ?
C19 C20 H20A 110.0 . . ?
C19 C20 H20B 110.0 . . ?
N5 C43 H43A 108.7 . . ?
N5 C43 H43B 108.7 . . ?
N5 C43 C44 114.0(7) . . ?
H43A C43 H43B 107.6 . . ?
C44 C43 H43A 108.7 . . ?
C44 C43 H43B 108.7 . . ?
N1 C1 H1A 109.0 . . ?
N1 C1 H1B 109.0 . . ?
N1 C1 C2 112.8(6) . . ?
H1A C1 H1B 107.8 . . ?
C2 C1 H1A 109.0 . . ?
C2 C1 H1B 109.0 . . ?
O15 C44 C43 109.2(5) . . ?
O15 C44 H44A 109.8 . . ?
O15 C44 H44B 109.8 . . ?
C43 C44 H44A 109.8 . . ?
C43 C44 H44B 109.8 . . ?
H44A C44 H44B 108.3 . . ?
O1 C2 C1 108.3(6) . . ?
O1 C2 H2A 110.0 . . ?
O1 C2 H2B 110.0 . . ?
C1 C2 H2A 110.0 . . ?
C1 C2 H2B 110.0 . . ?
H2A C2 H2B 108.4 . . ?
O17 C50 H50A 109.7 . . ?
O17 C50 H50B 109.7 . . ?
O17 C50 C49 109.8(6) . . ?
H50A C50 H50B 108.2 . . ?
C49 C50 H50A 109.7 . . ?
C49 C50 H50B 109.7 . . ?
N5 C49 C50 115.9(7) . . ?
N5 C49 H49A 108.3 . . ?
N5 C49 H49B 108.3 . . ?
C50 C49 H49A 108.3 . . ?
C50 C49 H49B 108.3 . . ?
H49A C49 H49B 107.4 . . ?
N7 C91 C92 109.6(6) . . ?
N7 C91 H91A 109.8 . . ?
N7 C91 H91B 109.8 . . ?
C92 C91 H91A 109.8 . . ?
C92 C91 H91B 109.8 . . ?
H91A C91 H91B 108.2 . . ?
N3 C19 C20 114.1(6) . . ?
N3 C19 H19A 108.7 . . ?
N3 C19 H19B 108.7 . . ?
C20 C19 H19A 108.7 . . ?
C20 C19 H19B 108.7 . . ?
H19A C19 H19B 107.6 . . ?
O17 C51 H51A 109.9 . . ?
O17 C51 H51B 109.9 . . ?
O17 C51 C52 108.7(7) . . ?
H51A C51 H51B 108.3 . . ?
C52 C51 H51A 109.9 . . ?
C52 C51 H51B 109.9 . . ?
O18 C52 C51 110.9(7) . . ?
O18 C52 H52A 109.5 . . ?
O18 C52 H52B 109.5 . . ?
C51 C52 H52A 109.5 . . ?
C51 C52 H52B 109.5 . . ?
H52A C52 H52B 108.0 . . ?

loop_
_geom_bond_atom_site_label_1
_geom_bond_atom_site_label_2
_geom_bond_distance
_geom_bond_site_symmetry_2
_geom_bond_publ_flag
Ta1 As8 2.7124(6) . ?
Ta1 As6 2.7273(6) . ?
Ta1 As5 2.7099(6) . ?
Ta1 As7 2.7334(6) . ?
Ta1 As2 2.7294(6) . ?
Ta1 As4 2.7126(6) . ?
Ta1 As1 2.6761(6) . ?
Ta1 As3 2.7367(6) . ?
Ta1 Zn2 2.7975(7) . ?
Ta1 Zn3 2.7948(8) . ?
Ta1 Zn4 2.7821(7) . ?
Ta1 Zn1 2.7900(7) . ?
As8 As7 2.4483(8) . ?
As8 Zn2 2.5948(9) . ?
As8 Zn3 2.4997(9) . ?
As6 As5 2.4204(8) . ?
As6 As7 2.4197(8) . ?
As6 Zn2 2.6242(9) . ?
As5 Zn4 2.5801(9) . ?
As5 Zn1 2.5294(9) . ?
As7 Zn4 2.6902(8) . ?
As2 As1 2.4300(8) . ?
As2 As3 2.4273(8) . ?
As2 Zn1 2.6473(9) . ?
As4 As3 2.4290(8) . ?
As4 Zn2 2.5373(8) . ?
As4 Zn1 2.6078(9) . ?
As1 Zn3 2.6171(9) . ?
As1 Zn4 2.5041(9) . ?
As3 Zn3 2.6556(9) . ?
Zn2 C64 2.017(5) . ?
Zn3 C73 2.007(5) . ?
Zn4 C82 2.002(5) . ?
Zn1 C55 2.008(5) . ?
K2 O8 2.775(4) . ?
K2 O11 2.833(4) . ?
K2 O9 2.837(4) . ?
K2 O10 2.811(4) . ?
K2 O12 2.849(4) . ?
K2 O7 2.832(4) . ?
K2 N4 2.994(5) . ?
K2 N3 3.028(5) . ?
K1 O6 2.693(4) . ?
K1 O4 2.854(4) . ?
K1 O2 2.863(4) . ?
K1 O5 2.901(5) . ?
K1 O3 2.812(4) . ?
K1 N2 2.986(4) . ?
K1 O1 2.898(5) . ?
K1 N1 3.088(6) . ?
K3 O14 2.883(4) . ?
K3 O16 2.773(4) . ?
K3 O15 2.871(4) . ?
K3 O13 2.765(4) . ?
K3 O18 2.862(5) . ?
K3 N6 3.013(5) . ?
K3 O17 2.762(5) . ?
K3 N5 3.051(6) . ?
O8 C23 1.427(7) . ?
O8 C22 1.428(7) . ?
O6 C16 1.423(6) . ?
O6 C17 1.426(6) . ?
O4 C11 1.426(7) . ?
O4 C10 1.429(7) . ?
O11 C33 1.421(8) . ?
O11 C32 1.432(8) . ?
O14 C40 1.431(6) . ?
O14 C41 1.417(7) . ?
O9 C27 1.406(7) . ?
O9 C26 1.445(7) . ?
O10 C29 1.437(6) . ?
O10 C28 1.434(6) . ?
O16 C46 1.419(7) . ?
O16 C47 1.417(7) . ?
O15 C45 1.431(6) . ?
O15 C44 1.417(8) . ?
O12 C35 1.425(7) . ?
O12 C34 1.414(7) . ?
O2 C5 1.422(6) . ?
O2 C4 1.425(7) . ?
O7 C21 1.435(7) . ?
O7 C20 1.422(7) . ?
O13 C38 1.426(7) . ?
O13 C39 1.414(7) . ?
O5 C15 1.433(7) . ?
O5 C14 1.426(7) . ?
O3 C9 1.416(9) . ?
O3 C8 1.435(8) . ?
N4 C30 1.469(7) . ?
N4 C36 1.478(7) . ?
N4 C24 1.465(7) . ?
N2 C18 1.461(7) . ?
N2 C12 1.474(7) . ?
N2 C6 1.477(7) . ?
O1 C3 1.426(7) . ?
O1 C2 1.424(9) . ?
O18 C53 1.454(8) . ?
O18 C52 1.424(9) . ?
C73 C80 1.410(7) . ?
C73 C74 1.405(7) . ?
N6 C42 1.464(8) . ?
N6 C48 1.464(7) . ?
N6 C54 1.466(8) . ?
C82 C89 1.422(8) . ?
C82 C83 1.405(7) . ?
O17 C50 1.428(9) . ?
O17 C51 1.422(11) . ?
C89 C90 1.508(8) . ?
C89 C88 1.396(7) . ?
C80 C79 1.393(8) . ?
C80 C81 1.501(8) . ?
C18 H18A 0.9700 . ?
C18 H18B 0.9700 . ?
C18 C17 1.520(7) . ?
C64 C65 1.416(7) . ?
C64 C71 1.398(7) . ?
C55 C62 1.425(8) . ?
C55 C56 1.411(7) . ?
C66 H66A 0.9600 . ?
C66 H66B 0.9600 . ?
C66 H66C 0.9600 . ?
C66 C65 1.498(8) . ?
C62 C63 1.503(8) . ?
C62 C61 1.385(8) . ?
C12 H12A 0.9700 . ?
C12 H12B 0.9700 . ?
C12 C11 1.509(8) . ?
C16 H16A 0.9700 . ?
C16 H16B 0.9700 . ?
C16 C15 1.481(8) . ?
N1 C13 1.459(10) . ?
N1 C7 1.474(9) . ?
N1 C1 1.482(9) . ?
C65 C67 1.388(8) . ?
C23 H23A 0.9700 . ?
C23 H23B 0.9700 . ?
C23 C24 1.508(9) . ?
C74 C76 1.395(8) . ?
C74 C75 1.501(7) . ?
C5 H5A 0.9700 . ?
C5 H5B 0.9700 . ?
C5 C6 1.502(8) . ?
C17 H17A 0.9700 . ?
C17 H17B 0.9700 . ?
C56 C58 1.390(8) . ?
C56 C57 1.508(8) . ?
C29 H29A 0.9700 . ?
C29 H29B 0.9700 . ?
C29 C30 1.506(8) . ?
C58 H58 0.9300 . ?
C58 C59 1.396(8) . ?
N3 C31 1.465(9) . ?
N3 C25 1.461(9) . ?
N3 C19 1.473(8) . ?
C15 H15A 0.9700 . ?
C15 H15B 0.9700 . ?
C85 H85 0.9300 . ?
C85 C83 1.399(7) . ?
C85 C86 1.389(8) . ?
C27 H27A 0.9700 . ?
C27 H27B 0.9700 . ?
C27 C28 1.498(8) . ?
C90 H90A 0.9600 . ?
C90 H90B 0.9600 . ?
C90 H90C 0.9600 . ?
C30 H30A 0.9700 . ?
C30 H30B 0.9700 . ?
C63 H63A 0.9600 . ?
C63 H63B 0.9600 . ?
C63 H63C 0.9600 . ?
C6 H6A 0.9700 . ?
C6 H6B 0.9700 . ?
C79 H79 0.9300 . ?
C79 C77 1.388(8) . ?
C46 H46A 0.9700 . ?
C46 H46B 0.9700 . ?
C46 C45 1.483(8) . ?
C47 H47A 0.9700 . ?
C47 H47B 0.9700 . ?
C47 C48 1.515(9) . ?
C11 H11A 0.9700 . ?
C11 H11B 0.9700 . ?
N8 H8C 0.8600 . ?
N8 H8D 0.8600 . ?
N8 C92 1.454(9) . ?
C71 C70 1.402(8) . ?
C71 C72 1.509(8) . ?
C61 H61 0.9300 . ?
C61 C59 1.401(8) . ?
N5 C37 1.478(8) . ?
N5 C43 1.453(10) . ?
N5 C49 1.478(10) . ?
C45 H45A 0.9700 . ?
C45 H45B 0.9700 . ?
C59 C60 1.507(8) . ?
C81 H81A 0.9600 . ?
C81 H81B 0.9600 . ?
C81 H81C 0.9600 . ?
C76 H76 0.9300 . ?
C76 C77 1.389(8) . ?
C83 C84 1.506(8) . ?
C77 C78 1.512(8) . ?
C36 H36A 0.9700 . ?
C36 H36B 0.9700 . ?
C36 C35 1.504(8) . ?
C21 H21A 0.9700 . ?
C21 H21B 0.9700 . ?
C21 C22 1.493(9) . ?
C22 H22A 0.9700 . ?
C22 H22B 0.9700 . ?
C88 H88 0.9300 . ?
C88 C86 1.389(8) . ?
C24 H24A 0.9700 . ?
C24 H24B 0.9700 . ?
C40 H40A 0.9700 . ?
C40 H40B 0.9700 . ?
C40 C39 1.483(9) . ?
C84 H84A 0.9600 . ?
C84 H84B 0.9600 . ?
C84 H84C 0.9600 . ?
C38 H38A 0.9700 . ?
C38 H38B 0.9700 . ?
C38 C37 1.495(10) . ?
C10 H10A 0.9700 . ?
C10 H10B 0.9700 . ?
C10 C9 1.504(10) . ?
C75 H75A 0.9600 . ?
C75 H75B 0.9600 . ?
C75 H75C 0.9600 . ?
C57 H57A 0.9600 . ?
C57 H57B 0.9600 . ?
C57 H57C 0.9600 . ?
C35 H35A 0.9700 . ?
C35 H35B 0.9700 . ?
N7 H7C 0.8600 . ?
N7 H7D 0.8600 . ?
N7 C91 1.402(10) . ?
C42 H42A 0.9700 . ?
C42 H42B 0.9700 . ?
C42 C41 1.500(8) . ?
C26 H26A 0.9700 . ?
C26 H26B 0.9700 . ?
C26 C25 1.500(9) . ?
C70 H70 0.9300 . ?
C70 C68 1.378(8) . ?
C67 H67 0.9300 . ?
C67 C68 1.384(8) . ?
C86 C87 1.517(7) . ?
C41 H41A 0.9700 . ?
C41 H41B 0.9700 . ?
C39 H39A 0.9700 . ?
C39 H39B 0.9700 . ?
C9 H9A 0.9700 . ?
C9 H9B 0.9700 . ?
C48 H48A 0.9700 . ?
C48 H48B 0.9700 . ?
C28 H28A 0.9700 . ?
C28 H28B 0.9700 . ?
C68 C69 1.511(8) . ?
C34 H34A 0.9700 . ?
C34 H34B 0.9700 . ?
C34 C33 1.494(10) . ?
C37 H37A 0.9700 . ?
C37 H37B 0.9700 . ?
C54 H54A 0.9700 . ?
C54 H54B 0.9700 . ?
C54 C53 1.459(10) . ?
C53 H53A 0.9700 . ?
C53 H53B 0.9700 . ?
C4 H4A 0.9700 . ?
C4 H4B 0.9700 . ?
C4 C3 1.501(9) . ?
C72 H72A 0.9600 . ?
C72 H72B 0.9600 . ?
C72 H72C 0.9600 . ?
C60 H60A 0.9600 . ?
C60 H60B 0.9600 . ?
C60 H60C 0.9600 . ?
C13 H13A 0.9700 . ?
C13 H13B 0.9700 . ?
C13 C14 1.499(10) . ?
C33 H33A 0.9700 . ?
C33 H33B 0.9700 . ?
C32 H32A 0.9700 . ?
C32 H32B 0.9700 . ?
C32 C31 1.504(10) . ?
C31 H31A 0.9700 . ?
C31 H31B 0.9700 . ?
C87 H87A 0.9600 . ?
C87 H87B 0.9600 . ?
C87 H87C 0.9600 . ?
C78 H78A 0.9600 . ?
C78 H78B 0.9600 . ?
C78 H78C 0.9600 . ?
C8 H8A 0.9700 . ?
C8 H8B 0.9700 . ?
C8 C7 1.480(11) . ?
C25 H25A 0.9700 . ?
C25 H25B 0.9700 . ?
C92 H92A 0.9700 . ?
C92 H92B 0.9700 . ?
C92 C91 1.523(11) . ?
C14 H14A 0.9700 . ?
C14 H14B 0.9700 . ?
C69 H69A 0.9600 . ?
C69 H69B 0.9600 . ?
C69 H69C 0.9600 . ?
C3 H3A 0.9700 . ?
C3 H3B 0.9700 . ?
C7 H7A 0.9700 . ?
C7 H7B 0.9700 . ?
C20 H20A 0.9700 . ?
C20 H20B 0.9700 . ?
C20 C19 1.496(10) . ?
C43 H43A 0.9700 . ?
C43 H43B 0.9700 . ?
C43 C44 1.508(9) . ?
C1 H1A 0.9700 . ?
C1 H1B 0.9700 . ?
C1 C2 1.505(10) . ?
C44 H44A 0.9700 . ?
C44 H44B 0.9700 . ?
C2 H2A 0.9700 . ?
C2 H2B 0.9700 . ?
C50 H50A 0.9700 . ?
C50 H50B 0.9700 . ?
C50 C49 1.508(13) . ?
C49 H49A 0.9700 . ?
C49 H49B 0.9700 . ?
C91 H91A 0.9700 . ?
C91 H91B 0.9700 . ?
C19 H19A 0.9700 . ?
C19 H19B 0.9700 . ?
C51 H51A 0.9700 . ?
C51 H51B 0.9700 . ?
C51 C52 1.503(11) . ?
C52 H52A 0.9700 . ?
C52 H52B 0.9700 . ?

loop_
_geom_torsion_atom_site_label_1
_geom_torsion_atom_site_label_2
_geom_torsion_atom_site_label_3
_geom_torsion_atom_site_label_4
_geom_torsion
_geom_torsion_site_symmetry_1
_geom_torsion_site_symmetry_2
_geom_torsion_site_symmetry_3
_geom_torsion_site_symmetry_4
_geom_torsion_publ_flag
Zn2 C64 C65 C66 -5.4(7) . . . . ?
Zn2 C64 C65 C67 175.6(4) . . . . ?
Zn2 C64 C71 C70 -175.7(4) . . . . ?
Zn2 C64 C71 C72 2.8(7) . . . . ?
Zn3 C73 C80 C79 -169.2(4) . . . . ?
Zn3 C73 C80 C81 9.0(6) . . . . ?
Zn3 C73 C74 C76 167.6(4) . . . . ?
Zn3 C73 C74 C75 -11.8(7) . . . . ?
Zn4 C82 C89 C90 -0.2(7) . . . . ?
Zn4 C82 C89 C88 177.4(4) . . . . ?
Zn4 C82 C83 C85 -176.6(4) . . . . ?
Zn4 C82 C83 C84 3.5(8) . . . . ?
Zn1 C55 C62 C63 -2.1(7) . . . . ?
Zn1 C55 C62 C61 178.6(4) . . . . ?
Zn1 C55 C56 C58 -178.3(4) . . . . ?
Zn1 C55 C56 C57 0.6(8) . . . . ?
K2 O8 C23 C24 48.7(5) . . . . ?
K2 O8 C22 C21 -49.6(5) . . . . ?
K2 O11 C33 C34 -49.2(7) . . . . ?
K2 O11 C32 C31 53.1(6) . . . . ?
K2 O9 C27 C28 -39.9(6) . . . . ?
K2 O9 C26 C25 53.6(6) . . . . ?
K2 O10 C29 C30 45.5(6) . . . . ?
K2 O10 C28 C27 -54.1(6) . . . . ?
K2 O12 C35 C36 46.4(6) . . . . ?
K2 O12 C34 C33 -45.0(6) . . . . ?
K2 O7 C21 C22 -47.6(6) . . . . ?
K2 O7 C20 C19 49.8(7) . . . . ?
K2 N4 C30 C29 46.4(5) . . . . ?
K2 N4 C36 C35 45.5(6) . . . . ?
K2 N4 C24 C23 44.2(5) . . . . ?
K2 N3 C31 C32 43.2(7) . . . . ?
K2 N3 C25 C26 41.0(6) . . . . ?
K2 N3 C19 C20 44.5(8) . . . . ?
K1 O6 C16 C15 -34.8(6) . . . . ?
K1 O6 C17 C18 44.1(5) . . . . ?
K1 O4 C11 C12 56.5(5) . . . . ?
K1 O4 C10 C9 -52.6(6) . . . . ?
K1 O2 C5 C6 54.6(5) . . . . ?
K1 O2 C4 C3 -53.9(6) . . . . ?
K1 O5 C15 C16 -58.2(5) . . . . ?
K1 O5 C14 C13 58.1(7) . . . . ?
K1 O3 C9 C10 -45.4(6) . . . . ?
K1 O3 C8 C7 53.0(6) . . . . ?
K1 N2 C18 C17 48.1(5) . . . . ?
K1 N2 C12 C11 39.2(5) . . . . ?
K1 N2 C6 C5 41.7(5) . . . . ?
K1 O1 C3 C4 -46.8(7) . . . . ?
K1 O1 C2 C1 54.3(8) . . . . ?
K1 N1 C13 C14 40.7(7) . . . . ?
K1 N1 C7 C8 43.9(7) . . . . ?
K1 N1 C1 C2 43.6(9) . . . . ?
K3 O14 C40 C39 60.3(5) . . . . ?
K3 O14 C41 C42 -52.5(6) . . . . ?
K3 O16 C46 C45 47.0(5) . . . . ?
K3 O16 C47 C48 -48.1(5) . . . . ?
K3 O15 C45 C46 49.9(6) . . . . ?
K3 O15 C44 C43 -53.5(8) . . . . ?
K3 O13 C38 C37 -45.7(6) . . . . ?
K3 O13 C39 C40 36.1(6) . . . . ?
K3 O18 C53 C54 -50.3(7) . . . . ?
K3 O18 C52 C51 44.3(9) . . . . ?
K3 N6 C42 C41 -45.7(6) . . . . ?
K3 N6 C48 C47 -46.4(5) . . . . ?
K3 N6 C54 C53 -29.3(7) . . . . ?
K3 O17 C50 C49 -33.3(9) . . . . ?
K3 O17 C51 C52 53.3(8) . . . . ?
K3 N5 C37 C38 -45.3(7) . . . . ?
K3 N5 C43 C44 -40.7(7) . . . . ?
K3 N5 C49 C50 -49.4(7) . . . . ?
O8 C23 C24 N4 -63.8(6) . . . . ?
O6 C16 C15 O5 63.1(6) . . . . ?
O4 C10 C9 O3 66.3(7) . . . . ?
O11 C32 C31 N3 -67.1(8) . . . . ?
O14 C40 C39 O13 -66.1(6) . . . . ?
O9 C27 C28 O10 62.4(7) . . . . ?
O9 C26 C25 N3 -64.3(7) . . . . ?
O10 C29 C30 N4 -63.7(6) . . . . ?
O16 C46 C45 O15 -64.7(6) . . . . ?
O16 C47 C48 N6 66.9(6) . . . . ?
O12 C34 C33 O11 62.2(7) . . . . ?
O2 C5 C6 N2 -66.0(6) . . . . ?
O2 C4 C3 O1 68.6(7) . . . . ?
O7 C21 C22 O8 65.0(6) . . . . ?
O7 C20 C19 N3 -64.3(9) . . . . ?
O13 C38 C37 N5 61.0(8) . . . . ?
O3 C8 C7 N1 -68.1(8) . . . . ?
N4 C36 C35 O12 -62.0(7) . . . . ?
N2 C18 C17 O6 -63.2(6) . . . . ?
N2 C12 C11 O4 -66.7(6) . . . . ?
C73 C80 C79 C77 0.4(8) . . . . ?
C73 C74 C76 C77 1.0(8) . . . . ?
N6 C42 C41 O14 68.6(7) . . . . ?
N6 C54 C53 O18 53.1(9) . . . . ?
C82 C89 C88 C86 -0.3(9) . . . . ?
O17 C50 C49 N5 57.6(10) . . . . ?
O17 C51 C52 O18 -66.7(10) . . . . ?
C89 C82 C83 C85 3.9(8) . . . . ?
C89 C82 C83 C84 -176.0(5) . . . . ?
C89 C88 C86 C85 3.1(9) . . . . ?
C89 C88 C86 C87 -175.7(5) . . . . ?
C80 C73 C74 C76 -2.6(7) . . . . ?
C80 C73 C74 C75 177.9(5) . . . . ?
C80 C79 C77 C76 -2.0(8) . . . . ?
C80 C79 C77 C78 174.9(5) . . . . ?
C18 N2 C12 C11 -76.8(6) . . . . ?
C18 N2 C6 C5 159.5(4) . . . . ?
C64 C65 C67 C68 0.7(8) . . . . ?
C64 C71 C70 C68 -0.2(9) . . . . ?
C55 C62 C61 C59 -1.7(9) . . . . ?
C55 C56 C58 C59 1.2(9) . . . . ?
C66 C65 C67 C68 -178.3(5) . . . . ?
C62 C55 C56 C58 -4.2(8) . . . . ?
C62 C55 C56 C57 174.8(5) . . . . ?
C62 C61 C59 C58 -1.4(9) . . . . ?
C62 C61 C59 C60 179.8(6) . . . . ?
C12 N2 C18 C17 166.5(4) . . . . ?
C12 N2 C6 C5 -79.6(6) . . . . ?
C16 O6 C17 C18 -159.3(5) . . . . ?
N1 C13 C14 O5 -68.7(8) . . . . ?
N1 C1 C2 O1 -66.2(10) . . . . ?
C65 C64 C71 C70 1.5(8) . . . . ?
C65 C64 C71 C72 179.9(5) . . . . ?
C65 C67 C68 C70 0.6(9) . . . . ?
C65 C67 C68 C69 -177.3(6) . . . . ?
C23 O8 C22 C21 173.4(5) . . . . ?
C74 C73 C80 C79 1.9(7) . . . . ?
C74 C73 C80 C81 -179.9(5) . . . . ?
C74 C76 C77 C79 1.3(8) . . . . ?
C74 C76 C77 C78 -175.6(5) . . . . ?
C5 O2 C4 C3 176.8(5) . . . . ?
C17 O6 C16 C15 168.6(5) . . . . ?
C56 C55 C62 C63 -176.4(5) . . . . ?
C56 C55 C62 C61 4.4(8) . . . . ?
C56 C58 C59 C61 1.7(9) . . . . ?
C56 C58 C59 C60 -179.5(6) . . . . ?
C29 O10 C28 C27 170.9(5) . . . . ?
C15 O5 C14 C13 178.8(6) . . . . ?
C27 O9 C26 C25 -167.5(5) . . . . ?
C90 C89 C88 C86 177.2(5) . . . . ?
C30 N4 C36 C35 -73.7(6) . . . . ?
C30 N4 C24 C23 162.2(5) . . . . ?
C63 C62 C61 C59 179.1(5) . . . . ?
C6 N2 C18 C17 -72.7(6) . . . . ?
C6 N2 C12 C11 161.3(5) . . . . ?
C46 O16 C47 C48 172.6(4) . . . . ?
C47 O16 C46 C45 -174.1(4) . . . . ?
C11 O4 C10 C9 -179.2(5) . . . . ?
N8 C92 C91 N7 -61.2(8) . . . . ?
C71 C64 C65 C66 177.2(5) . . . . ?
C71 C64 C65 C67 -1.7(7) . . . . ?
C71 C70 C68 C67 -0.9(9) . . . . ?
C71 C70 C68 C69 177.1(6) . . . . ?
N5 C43 C44 O15 64.4(9) . . . . ?
C45 O15 C44 C43 177.0(6) . . . . ?
C81 C80 C79 C77 -177.9(5) . . . . ?
C83 C82 C89 C90 179.3(5) . . . . ?
C83 C82 C89 C88 -3.1(8) . . . . ?
C83 C85 C86 C88 -2.3(9) . . . . ?
C83 C85 C86 C87 176.5(5) . . . . ?
C36 N4 C30 C29 167.2(4) . . . . ?
C36 N4 C24 C23 -76.5(6) . . . . ?
C21 O7 C20 C19 -174.7(6) . . . . ?
C22 O8 C23 C24 -175.7(4) . . . . ?
C24 N4 C30 C29 -71.6(6) . . . . ?
C24 N4 C36 C35 164.6(5) . . . . ?
C40 O14 C41 C42 -174.3(5) . . . . ?
C38 O13 C39 C40 -169.8(5) . . . . ?
C10 O4 C11 C12 -177.2(5) . . . . ?
C75 C74 C76 C77 -179.5(5) . . . . ?
C57 C56 C58 C59 -177.8(6) . . . . ?
C35 O12 C34 C33 173.5(5) . . . . ?
C42 N6 C48 C47 71.9(6) . . . . ?
C42 N6 C54 C53 -149.8(6) . . . . ?
C26 O9 C27 C28 -178.3(5) . . . . ?
C86 C85 C83 C82 -1.2(9) . . . . ?
C86 C85 C83 C84 178.7(5) . . . . ?
C41 O14 C40 C39 -173.6(5) . . . . ?
C39 O13 C38 C37 161.0(5) . . . . ?
C9 O3 C8 C7 -170.5(6) . . . . ?
C48 N6 C42 C41 -161.9(5) . . . . ?
C48 N6 C54 C53 87.8(7) . . . . ?
C28 O10 C29 C30 178.3(5) . . . . ?
C34 O12 C35 C36 -173.1(5) . . . . ?
C37 N5 C43 C44 -160.6(6) . . . . ?
C37 N5 C49 C50 67.7(9) . . . . ?
C54 N6 C42 C41 76.7(6) . . . . ?
C54 N6 C48 C47 -167.4(5) . . . . ?
C53 O18 C52 C51 178.5(8) . . . . ?
C4 O2 C5 C6 -177.1(5) . . . . ?
C72 C71 C70 C68 -178.7(6) . . . . ?
C13 N1 C7 C8 162.4(6) . . . . ?
C13 N1 C1 C2 -77.2(8) . . . . ?
C33 O11 C32 C31 -173.8(6) . . . . ?
C32 O11 C33 C34 177.7(5) . . . . ?
C31 N3 C25 C26 -77.9(7) . . . . ?
C31 N3 C19 C20 162.6(6) . . . . ?
C8 O3 C9 C10 177.9(5) . . . . ?
C25 N3 C31 C32 163.5(6) . . . . ?
C25 N3 C19 C20 -76.4(7) . . . . ?
C14 O5 C15 C16 177.2(5) . . . . ?
C3 O1 C2 C1 -172.2(7) . . . . ?
C7 N1 C13 C14 -75.7(7) . . . . ?
C7 N1 C1 C2 159.1(7) . . . . ?
C20 O7 C21 C22 174.7(6) . . . . ?
C43 N5 C37 C38 75.8(7) . . . . ?
C43 N5 C49 C50 -169.1(6) . . . . ?
C1 N1 C13 C14 162.2(6) . . . . ?
C1 N1 C7 C8 -74.3(8) . . . . ?
C44 O15 C45 C46 -178.3(6) . . . . ?
C2 O1 C3 C4 177.7(6) . . . . ?
C50 O17 C51 C52 -161.6(7) . . . . ?
C49 N5 C37 C38 -160.8(7) . . . . ?
C49 N5 C43 C44 76.3(8) . . . . ?
C19 N3 C31 C32 -75.5(7) . . . . ?
C19 N3 C25 C26 161.0(5) . . . . ?
C51 O17 C50 C49 -174.3(7) . . . . ?
C52 O18 C53 C54 178.7(7) . . . . ?

loop_
_smtbx_masks_void_nr
_smtbx_masks_void_average_x
_smtbx_masks_void_average_y
_smtbx_masks_void_average_z
_smtbx_masks_void_volume
_smtbx_masks_void_count_electrons
_smtbx_masks_void_content
1 0.044 0.293 0.512 14.2 0.0 ?
2 0.000 0.500 0.000 758.9 122.5 ?
3 -0.044 0.707 0.488 14.2 0.0 ?
4 0.500 1.000 0.500 758.9 122.5 ?
5 0.456 0.793 0.988 14.2 0.0 ?
6 0.544 0.207 0.012 14.2 0.0 ?
